data_7126666
loop_
_publ_author_name
'Sakata, Yoko'
'Ogura, Takaya'
'Akine, Shigehisa'

_publ_section_title
;
 Efficient formation of [3]pseudorotaxane based on cooperative
 complexation of dibenzo-24-crown-8 with diphenylviologen axle.
;
_journal_issue 62
_journal_name_full 'Chemical communications (Cambridge, England)'
_journal_page_first 8735
_journal_page_last 8738
_journal_paper_doi 10.1039/d0cc03131c
_journal_volume 56
_journal_year 2020
_chemical_formula_moiety C141H119B2Cl9F48N2O23
_chemical_formula_sum 'C141 H119 B2 Cl9 F48 N2 O23'
_chemical_formula_weight 3462.05
_chemical_name_common (C24H18N2O4)(C24H32O8)2(C32H12BF24)2(CHCl3)3(MeOH)2(H2O)
_chemical_properties_physical Efflorescent
_space_group_crystal_system triclinic
_space_group_IT_number 2
_space_group_name_Hall '-P 1'
_space_group_name_H-M_alt 'P -1'
_atom_sites_solution_hydrogens geom
_audit_creation_method SHELXL-2014/7
_audit_update_record
;
2020-04-20 deposited with the CCDC.	2020-06-09 downloaded from the CCDC.
;
_cell_angle_alpha 81.209(2)
_cell_angle_beta 76.368(2)
_cell_angle_gamma 72.895(2)
_cell_formula_units_Z 2
_cell_length_a 20.1230(11)
_cell_length_b 20.4221(10)
_cell_length_c 21.1299(11)
_cell_measurement_reflns_used 159701
_cell_measurement_temperature 90
_cell_measurement_theta_max 67.069
_cell_measurement_theta_min 2.345
_cell_volume 8032.9(7)
_computing_cell_refinement 'SAINT V8.37A/APEX3 (Bruker AXS Inc., 2015)'
_computing_data_collection 'Bruker Instrument Service V4.2.9 '
_computing_data_reduction 'SAINT V8.37A/APEX3 (Bruker AXS Inc., 2015)'
_computing_molecular_graphics ORTEP-3
_computing_publication_material ORTEP-3
_computing_structure_refinement 'SHELXL-2014 (Sheldrick, 2014)'
_computing_structure_solution 'SHELXT (Sheldrick, 2014)'
_diffrn_ambient_temperature 90
_diffrn_detector_area_resol_mean 10.4167
_diffrn_measured_fraction_theta_full 0.987
_diffrn_measured_fraction_theta_max 0.987
_diffrn_measurement_device_type 'Bruker D8 goniometer'
_diffrn_measurement_method 'phi and omega scans'
_diffrn_radiation_type CuK\a
_diffrn_radiation_wavelength 1.54178
_diffrn_reflns_av_R_equivalents 0.0547
_diffrn_reflns_av_unetI/netI 0.0463
_diffrn_reflns_Laue_measured_fraction_full 0.987
_diffrn_reflns_Laue_measured_fraction_max 0.987
_diffrn_reflns_limit_h_max 23
_diffrn_reflns_limit_h_min -20
_diffrn_reflns_limit_k_max 24
_diffrn_reflns_limit_k_min -24
_diffrn_reflns_limit_l_max 25
_diffrn_reflns_limit_l_min -25
_diffrn_reflns_number 159701
_diffrn_reflns_point_group_measured_fraction_full 0.987
_diffrn_reflns_point_group_measured_fraction_max 0.987
_diffrn_reflns_theta_full 67.069
_diffrn_reflns_theta_max 67.069
_diffrn_reflns_theta_min 2.345
_diffrn_source 'fine-focus rotating anode'
_exptl_absorpt_coefficient_mu 2.496
_exptl_absorpt_correction_T_max 0.7528
_exptl_absorpt_correction_T_min 0.4970
_exptl_absorpt_correction_type multi-scan
_exptl_absorpt_process_details 'SADABS-2014/5 (Sheldrick, 1996 / Bruker AXS)'
_exptl_crystal_colour 'pale yellow'
_exptl_crystal_density_diffrn 1.431
_exptl_crystal_description prismatic
_exptl_crystal_F_000 3516
_exptl_crystal_recrystallization_method 'Re-crystallisation from solvent: CHCl3/MeOH/pentane'
_exptl_crystal_size_max 0.500
_exptl_crystal_size_mid 0.250
_exptl_crystal_size_min 0.100
_refine_diff_density_max 1.056
_refine_diff_density_min -0.538
_refine_diff_density_rms 0.081
_refine_ls_extinction_method none
_refine_ls_goodness_of_fit_ref 1.045
_refine_ls_hydrogen_treatment constr
_refine_ls_matrix_type full
_refine_ls_number_parameters 2444
_refine_ls_number_reflns 28315
_refine_ls_number_restraints 585
_refine_ls_restrained_S_all 1.052
_refine_ls_R_factor_all 0.0810
_refine_ls_R_factor_gt 0.0757
_refine_ls_shift/su_max 0.000
_refine_ls_shift/su_mean 0.000
_refine_ls_structure_factor_coef Fsqd
_refine_ls_weighting_details 'w=1/[\s^2^(Fo^2^)+(0.1204P)^2^+9.7990P] where P=(Fo^2^+2Fc^2^)/3'
_refine_ls_weighting_scheme calc
_refine_ls_wR_factor_gt 0.2182
_refine_ls_wR_factor_ref 0.2238
_reflns_Friedel_coverage 0.000
_reflns_number_gt 25162
_reflns_number_total 28315
_reflns_threshold_expression 'I > 2\s(I)'
_cod_data_source_file d0cc03131c2.cif
_cod_data_source_block ogura009
_cod_depositor_comments 'Adding full bibliography for 7126666.cif.'
_cod_database_code 7126666
_shelx_shelxl_version_number 2014/7
_shelx_space_group_comment
;
The symmetry employed for this shelxl refinement is uniquely defined
by the following loop, which should always be used as a source of
symmetry information in preference to the above space-group names.
They are only intended as comments.
;
_shelx_estimated_absorpt_t_min 0.368
_shelx_estimated_absorpt_t_max 0.788

loop_
_space_group_symop_operation_xyz
'x, y, z'
'-x, -y, -z'

loop_
_atom_site_label
_atom_site_type_symbol
_atom_site_fract_x
_atom_site_fract_y
_atom_site_fract_z
_atom_site_U_iso_or_equiv
_atom_site_adp_type
_atom_site_occupancy
_atom_site_site_symmetry_order
_atom_site_calc_flag
_atom_site_refinement_flags_posn
_atom_site_refinement_flags_adp
_atom_site_refinement_flags_occupancy
_atom_site_disorder_assembly
_atom_site_disorder_group
O1 O 0.65968(16) 0.23057(17) -0.04882(15) 0.0728(8) Uani 1 1 d . . . . .
C1 C 0.6365(2) 0.2791(2) -0.01629(18) 0.0570(9) Uani 1 1 d . . . . .
O2 O 0.66079(19) 0.33266(18) -0.02832(15) 0.0846(10) Uani 1 1 d . . . . .
H1 H 0.6898 0.3304 -0.0643 0.127 Uiso 1 1 calc R U . . .
C2 C 0.57648(17) 0.28282(18) 0.04140(15) 0.0462(7) Uani 1 1 d . . . . .
C3 C 0.53528(18) 0.23713(18) 0.04848(16) 0.0460(7) Uani 1 1 d . . . . .
H2 H 0.5460 0.2048 0.0172 0.055 Uiso 1 1 calc R U . . .
C4 C 0.47849(17) 0.23853(17) 0.10116(15) 0.0429(7) Uani 1 1 d . . . . .
H3 H 0.4488 0.2089 0.1056 0.051 Uiso 1 1 calc R U . . .
C5 C 0.46683(15) 0.28429(16) 0.14665(14) 0.0368(6) Uani 1 1 d . . . . .
C6 C 0.50809(16) 0.32930(16) 0.14188(15) 0.0407(6) Uani 1 1 d . . . . .
H4 H 0.4993 0.3593 0.1749 0.049 Uiso 1 1 calc R U . . .
C7 C 0.56278(17) 0.32926(17) 0.08722(15) 0.0446(7) Uani 1 1 d . . . . .
H5 H 0.5905 0.3610 0.0815 0.054 Uiso 1 1 calc R U . . .
N1 N 0.41086(12) 0.28253(12) 0.20443(11) 0.0346(5) Uani 1 1 d . . . . .
C8 C 0.41023(15) 0.22047(15) 0.23835(14) 0.0362(6) Uani 1 1 d . . . . .
H6 H 0.4456 0.1801 0.2244 0.043 Uiso 1 1 calc R U . . .
C9 C 0.35833(15) 0.21636(15) 0.29277(14) 0.0358(6) Uani 1 1 d . . . . .
H7 H 0.3566 0.1729 0.3158 0.043 Uiso 1 1 calc R U . . .
C10 C 0.30811(15) 0.27587(15) 0.31423(13) 0.0340(6) Uani 1 1 d . . . . .
C11 C 0.31072(15) 0.33869(15) 0.27913(14) 0.0358(6) Uani 1 1 d . . . . .
H8 H 0.2772 0.3799 0.2934 0.043 Uiso 1 1 calc R U . . .
C12 C 0.36241(15) 0.34072(15) 0.22346(14) 0.0357(6) Uani 1 1 d . . . . .
H9 H 0.3638 0.3833 0.1985 0.043 Uiso 1 1 calc R U . . .
C13 C 0.25344(14) 0.27050(14) 0.37401(14) 0.0336(6) Uani 1 1 d . . . . .
C14 C 0.21852(15) 0.21931(14) 0.38275(14) 0.0339(6) Uani 1 1 d . . . . .
H10 H 0.2286 0.1888 0.3499 0.041 Uiso 1 1 calc R U . . .
C15 C 0.16958(14) 0.21310(14) 0.43895(14) 0.0333(6) Uani 1 1 d . . . . .
H11 H 0.1452 0.1785 0.4449 0.040 Uiso 1 1 calc R U . . .
N2 N 0.15580(12) 0.25604(12) 0.48593(11) 0.0318(5) Uani 1 1 d . . . . .
C16 C 0.18910(15) 0.30607(14) 0.47920(14) 0.0340(6) Uani 1 1 d . . . . .
H12 H 0.1789 0.3352 0.5133 0.041 Uiso 1 1 calc R U . . .
C17 C 0.23760(15) 0.31479(14) 0.42312(14) 0.0349(6) Uani 1 1 d . . . . .
H13 H 0.2603 0.3506 0.4177 0.042 Uiso 1 1 calc R U . . .
C18 C 0.10389(15) 0.24700(14) 0.54537(14) 0.0335(6) Uani 1 1 d . . . . .
C19 C 0.03714(16) 0.29292(16) 0.55337(15) 0.0386(6) Uani 1 1 d . . . . .
H14 H 0.0256 0.3304 0.5216 0.046 Uiso 1 1 calc R U . . .
C20 C -0.01242(17) 0.28265(17) 0.60920(15) 0.0428(7) Uani 1 1 d . . . . .
H15 H -0.0588 0.3132 0.6159 0.051 Uiso 1 1 calc R U . . .
C21 C 0.00546(17) 0.22790(17) 0.65540(15) 0.0422(7) Uani 1 1 d . . . . .
C22 C 0.07294(18) 0.18292(16) 0.64672(15) 0.0418(7) Uani 1 1 d . . . . .
H16 H 0.0849 0.1460 0.6789 0.050 Uiso 1 1 calc R U . . .
C23 C 0.12313(16) 0.19201(15) 0.59073(14) 0.0372(6) Uani 1 1 d . . . . .
H17 H 0.1694 0.1613 0.5838 0.045 Uiso 1 1 calc R U . . .
C24 C -0.0507(2) 0.2182(2) 0.71379(17) 0.0535(9) Uani 1 1 d . . . . .
O3 O -0.11269(14) 0.24966(17) 0.71656(12) 0.0652(7) Uani 1 1 d . . . . .
O4 O -0.02648(16) 0.17365(16) 0.76034(12) 0.0661(7) Uani 1 1 d . . . . .
H18 H -0.0603 0.1702 0.7915 0.099 Uiso 1 1 calc R U . . .
C25 C 0.30659(19) 0.13443(19) 0.19637(17) 0.0489(8) Uani 1 1 d . . . . .
C26 C 0.2776(2) 0.0848(2) 0.2370(2) 0.0585(9) Uani 1 1 d . . . . .
H19 H 0.3072 0.0400 0.2452 0.070 Uiso 1 1 calc R U . . .
C27 C 0.2057(2) 0.1008(2) 0.2657(2) 0.0614(10) Uani 1 1 d . . . . .
H20 H 0.1864 0.0667 0.2934 0.074 Uiso 1 1 calc R U . . .
C28 C 0.1624(2) 0.1654(2) 0.25410(19) 0.0585(9) Uani 1 1 d . . . . .
H21 H 0.1133 0.1760 0.2737 0.070 Uiso 1 1 calc R U . . .
C29 C 0.19043(19) 0.2152(2) 0.21373(18) 0.0531(8) Uani 1 1 d . . . . .
H22 H 0.1603 0.2599 0.2059 0.064 Uiso 1 1 calc R U . . .
C30 C 0.26243(18) 0.20045(18) 0.18445(17) 0.0475(7) Uani 1 1 d . . . . .
O5 O 0.29391(12) 0.24717(12) 0.14425(11) 0.0472(5) Uani 1 1 d . . . . .
C31 C 0.24578(19) 0.31024(19) 0.12355(19) 0.0534(8) Uani 1 1 d . . . . .
H23 H 0.2223 0.3377 0.1614 0.064 Uiso 1 1 calc R U . . .
H24 H 0.2085 0.2994 0.1069 0.064 Uiso 1 1 calc R U . . .
C32 C 0.2846(2) 0.3515(2) 0.07099(19) 0.0562(9) Uani 1 1 d . . . . .
H25 H 0.3168 0.3207 0.0381 0.067 Uiso 1 1 calc R U . . .
H26 H 0.2498 0.3865 0.0487 0.067 Uiso 1 1 calc R U . . .
O6 O 0.32457(14) 0.38488(12) 0.09512(12) 0.0522(6) Uani 1 1 d . . . . .
C33 C 0.3240(2) 0.45101(19) 0.06233(18) 0.0559(9) Uani 1 1 d . . . . .
H27 H 0.2767 0.4833 0.0754 0.067 Uiso 1 1 calc R U . . .
H28 H 0.3332 0.4484 0.0145 0.067 Uiso 1 1 calc R U . . .
C34 C 0.3797(2) 0.4773(2) 0.07873(17) 0.0565(9) Uani 1 1 d . . . . .
H29 H 0.4273 0.4457 0.0649 0.068 Uiso 1 1 calc R U . . .
H30 H 0.3792 0.5233 0.0553 0.068 Uiso 1 1 calc R U . . .
O7 O 0.36534(13) 0.48172(12) 0.14751(11) 0.0500(5) Uani 1 1 d . . . . .
C35 C 0.4110(2) 0.51259(18) 0.16789(18) 0.0529(8) Uani 1 1 d . . . . .
H31 H 0.4021 0.5617 0.1510 0.063 Uiso 1 1 calc R U . . .
H32 H 0.4613 0.4891 0.1507 0.063 Uiso 1 1 calc R U . . .
C36 C 0.3961(2) 0.50603(17) 0.24100(18) 0.0538(8) Uani 1 1 d . . . . .
H33 H 0.4172 0.5368 0.2569 0.065 Uiso 1 1 calc R U . . .
H34 H 0.3442 0.5193 0.2582 0.065 Uiso 1 1 calc R U . . .
O8 O 0.42631(12) 0.43559(11) 0.26327(11) 0.0464(5) Uani 1 1 d . . . . .
C37 C 0.40962(18) 0.41651(17) 0.32875(16) 0.0437(7) Uani 1 1 d . . . . .
C38 C 0.36012(19) 0.45781(19) 0.37448(18) 0.0514(8) Uani 1 1 d . . . . .
H35 H 0.3354 0.5031 0.3608 0.062 Uiso 1 1 calc R U . . .
C39 C 0.3465(2) 0.4332(2) 0.44011(18) 0.0538(8) Uani 1 1 d . . . . .
H36 H 0.3123 0.4617 0.4709 0.065 Uiso 1 1 calc R U . . .
C40 C 0.3822(2) 0.36823(19) 0.46032(17) 0.0521(8) Uani 1 1 d . . . . .
H37 H 0.3729 0.3518 0.5052 0.063 Uiso 1 1 calc R U . . .
C41 C 0.43200(19) 0.32605(18) 0.41537(16) 0.0465(7) Uani 1 1 d . . . . .
H38 H 0.4567 0.2810 0.4297 0.056 Uiso 1 1 calc R U . . .
C42 C 0.44565(17) 0.34965(16) 0.34972(15) 0.0414(7) Uani 1 1 d . . . . .
O9 O 0.49325(12) 0.31083(11) 0.30221(10) 0.0433(5) Uani 1 1 d . . . . .
C43 C 0.54364(17) 0.25114(16) 0.32500(16) 0.0435(7) Uani 1 1 d . . . . .
H39 H 0.5184 0.2180 0.3514 0.052 Uiso 1 1 calc R U . . .
H40 H 0.5695 0.2647 0.3531 0.052 Uiso 1 1 calc R U . . .
C44 C 0.59534(18) 0.21802(18) 0.26756(17) 0.0470(7) Uani 1 1 d . . . . .
H41 H 0.6018 0.2534 0.2307 0.056 Uiso 1 1 calc R U . . .
H42 H 0.6420 0.1956 0.2796 0.056 Uiso 1 1 calc R U . . .
O10 O 0.56883(13) 0.16816(13) 0.24831(13) 0.0550(6) Uani 1 1 d . . . . .
C45 C 0.6134(2) 0.1366(2) 0.1936(2) 0.0608(9) Uani 1 1 d . . . . .
H43 H 0.6629 0.1211 0.2004 0.073 Uiso 1 1 calc R U . . .
H44 H 0.6117 0.1704 0.1547 0.073 Uiso 1 1 calc R U . . .
C46 C 0.5919(2) 0.0768(2) 0.1818(2) 0.0570(9) Uani 1 1 d . . . . .
H45 H 0.6199 0.0598 0.1395 0.068 Uiso 1 1 calc R U . . .
H46 H 0.6025 0.0393 0.2166 0.068 Uiso 1 1 calc R U . . .
O11 O 0.51944(14) 0.09410(14) 0.18069(16) 0.0646(7) Uani 1 1 d . . . . .
C47 C 0.4962(2) 0.0523(2) 0.1483(2) 0.0609(10) Uani 1 1 d . . . . .
H47 H 0.5258 0.0043 0.1526 0.073 Uiso 1 1 calc R U . . .
H48 H 0.5014 0.0684 0.1013 0.073 Uiso 1 1 calc R U . . .
C48 C 0.4215(2) 0.05523(19) 0.1769(2) 0.0597(9) Uani 1 1 d . . . . .
H49 H 0.4066 0.0226 0.1567 0.072 Uiso 1 1 calc R U . . .
H50 H 0.4162 0.0412 0.2244 0.072 Uiso 1 1 calc R U . . .
O12 O 0.37681(13) 0.12335(12) 0.16659(12) 0.0512(5) Uani 1 1 d . . . . .
C49 C 0.10124(17) 0.45161(16) 0.40393(17) 0.0451(7) Uani 1 1 d . . . . .
C50 C 0.1347(2) 0.50259(18) 0.3757(2) 0.0551(9) Uani 1 1 d . . . . .
H51 H 0.1444 0.5302 0.4029 0.066 Uiso 1 1 calc R U . . .
C51 C 0.1541(2) 0.5136(2) 0.3082(2) 0.0634(10) Uani 1 1 d . . . . .
H52 H 0.1771 0.5486 0.2895 0.076 Uiso 1 1 calc R U . . .
C52 C 0.1402(2) 0.4740(2) 0.2683(2) 0.0614(10) Uani 1 1 d . . . . .
H53 H 0.1534 0.4818 0.2222 0.074 Uiso 1 1 calc R U . . .
C53 C 0.10678(19) 0.42231(18) 0.29583(18) 0.0502(8) Uani 1 1 d . . . . .
H54 H 0.0976 0.3948 0.2682 0.060 Uiso 1 1 calc R U . . .
C54 C 0.08682(16) 0.41087(15) 0.36298(16) 0.0412(7) Uani 1 1 d . . . . .
O13 O 0.05215(11) 0.36263(11) 0.39445(11) 0.0419(5) Uani 1 1 d . . . . .
C55 C 0.03344(17) 0.32418(17) 0.35276(16) 0.0428(7) Uani 1 1 d . . . . .
H55 H 0.0770 0.2933 0.3292 0.051 Uiso 1 1 calc R U . . .
H56 H 0.0092 0.3562 0.3199 0.051 Uiso 1 1 calc R U . . .
C56 C -0.01456(17) 0.28253(17) 0.39254(16) 0.0437(7) Uani 1 1 d . . . . .
H57 H -0.0540 0.3123 0.4218 0.052 Uiso 1 1 calc R U . . .
H58 H -0.0353 0.2645 0.3631 0.052 Uiso 1 1 calc R U . . .
O14 O 0.02308(11) 0.22682(11) 0.43060(11) 0.0432(5) Uani 1 1 d . . . . .
C57 C -0.01044(17) 0.17232(17) 0.44852(17) 0.0440(7) Uani 1 1 d . . . . .
H59 H -0.0067 0.1495 0.4092 0.053 Uiso 1 1 calc R U . . .
H60 H -0.0614 0.1911 0.4672 0.053 Uiso 1 1 calc R U . . .
C58 C 0.02396(17) 0.12122(18) 0.49752(18) 0.0477(7) Uani 1 1 d . . . . .
H61 H 0.0186 0.1435 0.5376 0.057 Uiso 1 1 calc R U . . .
H62 H 0.0009 0.0831 0.5095 0.057 Uiso 1 1 calc R U . . .
O15 O 0.09723(11) 0.09501(11) 0.47015(11) 0.0443(5) Uani 1 1 d . . . . .
C59 C 0.13467(17) 0.04133(15) 0.51106(16) 0.0423(7) Uani 1 1 d . . . . .
H63 H 0.1167 0.0002 0.5163 0.051 Uiso 1 1 calc R U . . .
H64 H 0.1281 0.0567 0.5549 0.051 Uiso 1 1 calc R U . . .
C60 C 0.21183(17) 0.02467(15) 0.47834(17) 0.0424(7) Uani 1 1 d . . . . .
H65 H 0.2373 -0.0212 0.4959 0.051 Uiso 1 1 calc R U . . .
H66 H 0.2169 0.0241 0.4307 0.051 Uiso 1 1 calc R U . . .
O16 O 0.24101(11) 0.07627(10) 0.49094(10) 0.0383(4) Uani 1 1 d . . . . .
C61 C 0.30807(15) 0.07689(14) 0.45746(15) 0.0367(6) Uani 1 1 d . . . . .
C62 C 0.34698(17) 0.03689(15) 0.40673(15) 0.0410(6) Uani 1 1 d . . . . .
H67 H 0.3273 0.0058 0.3930 0.049 Uiso 1 1 calc R U . . .
C63 C 0.41480(17) 0.04205(17) 0.37574(16) 0.0454(7) Uani 1 1 d . . . . .
H68 H 0.4413 0.0142 0.3413 0.054 Uiso 1 1 calc R U . . .
C64 C 0.44325(17) 0.08720(17) 0.39482(16) 0.0446(7) Uani 1 1 d . . . . .
H69 H 0.4893 0.0909 0.3733 0.054 Uiso 1 1 calc R U . . .
C65 C 0.40505(16) 0.12762(16) 0.44559(15) 0.0409(7) Uani 1 1 d . . . . .
H70 H 0.4251 0.1590 0.4584 0.049 Uiso 1 1 calc R U . . .
C66 C 0.33787(16) 0.12258(15) 0.47766(15) 0.0375(6) Uani 1 1 d . . . . .
O17 O 0.29654(11) 0.15910(11) 0.52862(10) 0.0395(4) Uani 1 1 d . . . . .
C67 C 0.33183(17) 0.19384(17) 0.55937(17) 0.0440(7) Uani 1 1 d . . . . .
H71 H 0.3427 0.2336 0.5299 0.053 Uiso 1 1 calc R U . . .
H72 H 0.3771 0.1620 0.5680 0.053 Uiso 1 1 calc R U . . .
C68 C 0.28490(18) 0.21820(17) 0.62242(16) 0.0456(7) Uani 1 1 d . . . . .
H73 H 0.2680 0.1797 0.6489 0.055 Uiso 1 1 calc R U . . .
H74 H 0.3124 0.2336 0.6476 0.055 Uiso 1 1 calc R U . . .
O18 O 0.22557(12) 0.27346(11) 0.61028(10) 0.0416(5) Uani 1 1 d . . . . .
C69 C 0.19349(18) 0.31324(17) 0.66500(16) 0.0444(7) Uani 1 1 d . . . . .
H75 H 0.2252 0.3401 0.6703 0.053 Uiso 1 1 calc R U . . .
H76 H 0.1859 0.2823 0.7054 0.053 Uiso 1 1 calc R U . . .
C70 C 0.12394(18) 0.36084(18) 0.65437(15) 0.0459(7) Uani 1 1 d . . . . .
H77 H 0.0903 0.3340 0.6541 0.055 Uiso 1 1 calc R U . . .
H78 H 0.1034 0.3914 0.6903 0.055 Uiso 1 1 calc R U . . .
O19 O 0.13503(12) 0.40085(11) 0.59356(11) 0.0441(5) Uani 1 1 d . . . . .
C71 C 0.07300(18) 0.45197(17) 0.58127(18) 0.0478(7) Uani 1 1 d . . . . .
H79 H 0.0597 0.4882 0.6117 0.057 Uiso 1 1 calc R U . . .
H80 H 0.0329 0.4312 0.5877 0.057 Uiso 1 1 calc R U . . .
C72 C 0.08915(19) 0.48235(17) 0.51177(19) 0.0499(8) Uani 1 1 d . . . . .
H81 H 0.0562 0.5286 0.5061 0.060 Uiso 1 1 calc R U . . .
H82 H 0.1383 0.4869 0.5006 0.060 Uiso 1 1 calc R U . . .
O20 O 0.08080(12) 0.43699(11) 0.46966(11) 0.0446(5) Uani 1 1 d . . . . .
B1 B 0.22066(19) 0.35989(18) 0.86891(16) 0.0391(7) Uani 1 1 d . . . . .
C73 C 0.24306(16) 0.39835(16) 0.79569(14) 0.0379(6) Uani 1 1 d . . . . .
C74 C 0.19701(18) 0.45551(17) 0.76955(16) 0.0438(7) Uani 1 1 d . . . . .
H83 H 0.1520 0.4753 0.7954 0.053 Uiso 1 1 calc R U . . .
C75 C 0.2161(2) 0.48442(18) 0.70538(17) 0.0509(8) Uani 1 1 d . . . . .
C76 C 0.2813(2) 0.4583(2) 0.66694(17) 0.0555(9) Uani 1 1 d . . . . .
H84 H 0.2943 0.4791 0.6242 0.067 Uiso 1 1 calc R U . . .
C77 C 0.32710(19) 0.4016(2) 0.69157(16) 0.0505(8) Uani 1 1 d . . . . .
C78 C 0.30800(17) 0.37152(18) 0.75430(15) 0.0432(7) Uani 1 1 d . . . . .
H85 H 0.3402 0.3313 0.7696 0.052 Uiso 1 1 calc R U . . .
C79 C 0.1656(3) 0.5461(2) 0.6801(2) 0.0689(11) Uani 1 1 d . . . . .
F1 F 0.1787(3) 0.60319(14) 0.6850(2) 0.1406(18) Uani 1 1 d . . . . .
F2 F 0.1682(2) 0.54664(17) 0.61485(15) 0.1080(11) Uani 1 1 d . . . . .
F3 F 0.09877(18) 0.54808(17) 0.70418(17) 0.1047(10) Uani 1 1 d . . . . .
C80 C 0.3988(2) 0.3695(3) 0.65237(19) 0.0686(11) Uani 1 1 d . . . . .
F4 F 0.40674(18) 0.30592(18) 0.64062(19) 0.1123(12) Uani 1 1 d . . . . .
F5 F 0.41388(18) 0.40238(18) 0.59521(13) 0.0977(10) Uani 1 1 d . . . . .
F6 F 0.44999(16) 0.3687(3) 0.68176(17) 0.163(2) Uani 1 1 d . . . . .
C81 C 0.17542(17) 0.30964(16) 0.85618(14) 0.0396(6) Uani 1 1 d . . . . .
C82 C 0.20609(18) 0.24214(17) 0.84004(14) 0.0422(7) Uani 1 1 d . . . . .
H86 H 0.2553 0.2225 0.8391 0.051 Uiso 1 1 calc R U . . .
C83 C 0.16695(19) 0.20231(17) 0.82513(15) 0.0459(7) Uani 1 1 d . . . . .
C84 C 0.09630(19) 0.22966(19) 0.82276(16) 0.0486(8) Uani 1 1 d . . . . .
H87 H 0.0697 0.2027 0.8124 0.058 Uiso 1 1 calc R U . . .
C85 C 0.06492(18) 0.29808(19) 0.83594(16) 0.0476(7) Uani 1 1 d . . . . .
C86 C 0.10327(17) 0.33645(17) 0.85355(15) 0.0425(7) Uani 1 1 d . . . . .
H88 H 0.0800 0.3823 0.8642 0.051 Uiso 1 1 calc R U . . .
C87 C 0.2032(2) 0.12870(19) 0.81221(18) 0.0546(8) Uani 1 1 d . . . . .
F7 F 0.26716(15) 0.11993(13) 0.77410(16) 0.0855(8) Uani 1 1 d . . . . .
F8 F 0.16708(17) 0.10129(15) 0.7846(2) 0.1064(11) Uani 1 1 d . . . . .
F9 F 0.2147(2) 0.08856(14) 0.86649(15) 0.1061(11) Uani 1 1 d . . . . .
C88 C -0.0106(2) 0.3285(2) 0.83080(18) 0.0578(9) Uani 1 1 d . . . . .
F10 F -0.03809(12) 0.39116(14) 0.85009(14) 0.0782(7) Uani 1 1 d . . . . .
F11 F -0.02006(12) 0.33318(14) 0.76926(11) 0.0691(6) Uani 1 1 d . . . . .
F12 F -0.05270(13) 0.28958(17) 0.86610(15) 0.0871(8) Uani 1 1 d . . . . .
C89 C 0.29206(18) 0.31870(17) 0.89738(15) 0.0438(7) Uani 1 1 d . . . . .
C90 C 0.34753(19) 0.34951(19) 0.88813(17) 0.0497(8) Uani 1 1 d . . . . .
H89 H 0.3419 0.3948 0.8672 0.060 Uiso 1 1 calc R U . . .
C91 C 0.4105(2) 0.3160(2) 0.9086(2) 0.0648(10) Uani 1 1 d . . . . .
C92 C 0.4202(3) 0.2492(2) 0.9398(2) 0.0758(13) Uani 1 1 d . . . . .
H90 H 0.4640 0.2250 0.9522 0.091 Uiso 1 1 calc R U . . .
C93 C 0.3644(3) 0.2192(2) 0.9523(2) 0.0682(11) Uani 1 1 d . . . . .
C94 C 0.3021(2) 0.25349(19) 0.93201(18) 0.0559(9) Uani 1 1 d . . . . .
H91 H 0.2643 0.2321 0.9419 0.067 Uiso 1 1 calc R U . . .
C95 C 0.4678(3) 0.3519(3) 0.8972(3) 0.0837(14) Uani 1 1 d . . . . .
F13 F 0.4686(2) 0.3936(2) 0.8440(2) 0.1407(18) Uani 1 1 d . . . . .
F14 F 0.46449(19) 0.3854(2) 0.9467(2) 0.1173(12) Uani 1 1 d . . . . .
F15 F 0.53231(15) 0.3063(2) 0.89201(17) 0.1043(10) Uani 1 1 d . . . . .
C96 C 0.3725(4) 0.1472(2) 0.9854(3) 0.0885(17) Uani 1 1 d . . . . .
F16 F 0.3155(2) 0.14147(17) 1.03322(18) 0.1056(11) Uani 1 1 d . . . . .
F17 F 0.3787(3) 0.10315(15) 0.94169(17) 0.1258(15) Uani 1 1 d . . . . .
F18 F 0.4258(2) 0.12467(18) 1.01394(18) 0.1159(12) Uani 1 1 d . . . . .
C97 C 0.17456(17) 0.41452(16) 0.92298(15) 0.0410(7) Uani 1 1 d . . . . .
C98 C 0.18607(19) 0.47906(18) 0.92045(16) 0.0465(7) Uani 1 1 d . . . . .
H92 H 0.2179 0.4936 0.8840 0.056 Uiso 1 1 calc R U . . .
C99 C 0.1521(2) 0.52294(19) 0.96994(17) 0.0537(8) Uani 1 1 d . . . . .
C100 C 0.1054(2) 0.50373(19) 1.02354(17) 0.0526(8) Uani 1 1 d . . . . .
H93 H 0.0823 0.5336 1.0571 0.063 Uiso 1 1 calc R U . . .
C101 C 0.09282(18) 0.44010(18) 1.02743(16) 0.0465(7) Uani 1 1 d . . . . .
C102 C 0.12716(17) 0.39619(17) 0.97812(15) 0.0433(7) Uani 1 1 d . . . . .
H94 H 0.1181 0.3525 0.9821 0.052 Uiso 1 1 calc R U . . .
C103 C 0.1676(3) 0.5915(2) 0.9644(2) 0.0707(12) Uani 1 1 d . . . . .
F19 F 0.2359(2) 0.58358(16) 0.96837(18) 0.1136(13) Uani 1 1 d . . . . .
F20 F 0.16445(15) 0.62593(12) 0.90686(15) 0.0788(7) Uani 1 1 d . . . . .
F21 F 0.1275(4) 0.6303(2) 1.0081(2) 0.212(4) Uani 1 1 d . . . . .
C104 C 0.0440(2) 0.4181(2) 1.08649(17) 0.0529(8) Uani 1 1 d . . . . .
F22 F -0.01036(12) 0.46970(13) 1.10949(11) 0.0717(6) Uani 1 1 d . . . . .
F23 F 0.07738(13) 0.39228(17) 1.13647(11) 0.0870(9) Uani 1 1 d . . . . .
F24 F 0.01592(17) 0.37095(16) 1.07585(13) 0.0887(9) Uani 1 1 d . . . . .
B2 B 0.23726(17) 0.78663(16) 0.60784(16) 0.0339(6) Uani 1 1 d . . . . .
C105 C 0.28439(15) 0.84306(14) 0.59298(14) 0.0342(6) Uani 1 1 d . . . . .
C106 C 0.34216(15) 0.83606(14) 0.54022(15) 0.0353(6) Uani 1 1 d . . . . .
H95 H 0.3518 0.8000 0.5131 0.042 Uiso 1 1 calc R U . . .
C107 C 0.38605(15) 0.88015(15) 0.52608(15) 0.0385(6) Uani 1 1 d . . . . .
C108 C 0.37365(16) 0.93440(15) 0.56350(16) 0.0408(7) Uani 1 1 d . . . . .
H96 H 0.4027 0.9653 0.5532 0.049 Uiso 1 1 calc R U . . .
C109 C 0.31727(17) 0.94171(15) 0.61647(15) 0.0398(6) Uani 1 1 d . . . . .
C110 C 0.27426(16) 0.89676(15) 0.63141(15) 0.0370(6) Uani 1 1 d . . . . .
H97 H 0.2368 0.9027 0.6689 0.044 Uiso 1 1 calc R U . . .
C111 C 0.44605(16) 0.86781(16) 0.46845(17) 0.0439(7) Uani 1 1 d . . . . .
F25 F 0.42391(10) 0.87042(11) 0.41272(10) 0.0524(5) Uani 1 1 d . . . . .
F26 F 0.49177(10) 0.80454(10) 0.47509(11) 0.0557(5) Uani 1 1 d . . . . .
F27 F 0.48498(9) 0.91286(10) 0.45795(10) 0.0508(5) Uani 1 1 d . . . . .
C112 C 0.2992(2) 1.00058(17) 0.65771(17) 0.0481(8) Uani 1 1 d . . . . .
F28 F 0.35016(15) 1.03268(13) 0.64692(14) 0.0782(7) Uani 1 1 d . . . . .
F29 F 0.28638(14) 0.98046(11) 0.72162(10) 0.0631(6) Uani 1 1 d . . . . .
F30 F 0.24077(13) 1.04870(10) 0.64693(11) 0.0624(6) Uani 1 1 d . . . . .
C113 C 0.28983(15) 0.71463(14) 0.63448(14) 0.0345(6) Uani 1 1 d . . . . .
C114 C 0.29205(15) 0.69425(15) 0.70079(15) 0.0368(6) Uani 1 1 d . . . . .
H98 H 0.2602 0.7224 0.7330 0.044 Uiso 1 1 calc R U . . .
C115 C 0.33967(16) 0.63397(16) 0.72073(15) 0.0396(6) Uani 1 1 d . . . . .
C116 C 0.38844(16) 0.59192(15) 0.67571(16) 0.0420(7) Uani 1 1 d . . . . .
H99 H 0.4207 0.5508 0.6894 0.050 Uiso 1 1 calc R U . . .
C117 C 0.38844(16) 0.61208(15) 0.60990(16) 0.0402(6) Uani 1 1 d . . . . .
C118 C 0.34042(15) 0.67178(15) 0.59020(15) 0.0374(6) Uani 1 1 d . . . . .
H100 H 0.3421 0.6839 0.5447 0.045 Uiso 1 1 calc R U . . .
C119 C 0.33668(19) 0.61084(18) 0.79154(17) 0.0486(8) Uani 1 1 d . . . . .
F31 F 0.40198(12) 0.58332(13) 0.80555(11) 0.0666(6) Uani 1 1 d . . . . .
F32 F 0.30297(14) 0.56160(13) 0.81127(11) 0.0706(6) Uani 1 1 d . . . . .
F33 F 0.30503(13) 0.66137(12) 0.83059(10) 0.0629(5) Uani 1 1 d . . . . .
C120 C 0.43839(18) 0.56860(18) 0.55864(18) 0.0493(8) Uani 1 1 d . . . . .
F34 F 0.48876(12) 0.51865(12) 0.58166(12) 0.0680(6) Uani 1 1 d . . . . .
F35 F 0.40363(12) 0.53786(11) 0.52993(11) 0.0610(5) Uani 1 1 d . . . . .
F36 F 0.47122(11) 0.60548(12) 0.51018(11) 0.0631(5) Uani 1 1 d . . . . .
C121 C 0.21763(14) 0.77722(14) 0.53881(14) 0.0340(6) Uani 1 1 d . . . . .
C122 C 0.21027(15) 0.71483(15) 0.52549(15) 0.0369(6) Uani 1 1 d . . . . .
H101 H 0.2160 0.6766 0.5575 0.044 Uiso 1 1 calc R U . . .
C123 C 0.19484(16) 0.70727(16) 0.46660(16) 0.0400(6) Uani 1 1 d . . . . .
C124 C 0.18305(16) 0.76188(16) 0.41935(16) 0.0422(7) Uani 1 1 d . . . . .
H102 H 0.1722 0.7565 0.3794 0.051 Uiso 1 1 calc R U . . .
C125 C 0.18759(16) 0.82472(16) 0.43230(15) 0.0406(6) Uani 1 1 d . . . . .
C126 C 0.20510(15) 0.83152(15) 0.49042(14) 0.0365(6) Uani 1 1 d . . . . .
H103 H 0.2087 0.8751 0.4975 0.044 Uiso 1 1 calc R U . . .
C127 C 0.19115(18) 0.63846(17) 0.45425(17) 0.0470(7) Uani 1 1 d . . . . .
F37 F 0.23719(13) 0.58640(10) 0.48050(13) 0.0649(6) Uani 1 1 d . . . . .
F38 F 0.12679(11) 0.62759(10) 0.48005(11) 0.0569(5) Uani 1 1 d . . . . .
F39 F 0.20328(12) 0.63051(11) 0.39008(10) 0.0593(5) Uani 1 1 d . . . . .
C128 C 0.1765(2) 0.88601(19) 0.38307(17) 0.0534(8) Uani 1 1 d . . . . .
F40 F 0.1518(2) 0.87589(13) 0.33367(13) 0.0937(10) Uani 1 1 d . . . . .
F41 F 0.23635(15) 0.90619(14) 0.35891(13) 0.0819(7) Uani 1 1 d . . . . .
F42 F 0.13155(14) 0.94188(11) 0.40869(12) 0.0679(6) Uani 1 1 d . . . . .
C129 C 0.16112(15) 0.81236(15) 0.65820(14) 0.0353(6) Uani 1 1 d . . . . .
C130 C 0.11960(16) 0.88035(16) 0.65339(15) 0.0392(6) Uani 1 1 d . . . . .
H104 H 0.1371 0.9121 0.6208 0.047 Uiso 1 1 calc R U . . .
C131 C 0.05397(17) 0.90378(17) 0.69404(17) 0.0457(7) Uani 1 1 d . . . . .
C132 C 0.02590(17) 0.85866(18) 0.74176(16) 0.0456(7) Uani 1 1 d . . . . .
H105 H -0.0185 0.8742 0.7704 0.055 Uiso 1 1 calc R U . . .
C133 C 0.06473(16) 0.79054(17) 0.74604(15) 0.0404(6) Uani 1 1 d D U . . .
C134 C 0.13051(16) 0.76773(16) 0.70505(15) 0.0381(6) Uani 1 1 d . . . . .
H106 H 0.1554 0.7204 0.7090 0.046 Uiso 1 1 calc R U . . .
C135 C 0.0141(2) 0.9769(2) 0.6864(2) 0.0695(12) Uani 1 1 d . . . . .
F43 F 0.00453(17) 0.99698(18) 0.62455(17) 0.1167(14) Uani 1 1 d . . . . .
F44 F 0.0497(2) 1.01932(15) 0.6933(3) 0.1347(16) Uani 1 1 d . . . . .
F45 F -0.04893(16) 0.99304(15) 0.72402(18) 0.1168(14) Uani 1 1 d . . . . .
C136 C 0.0319(5) 0.7434(4) 0.7969(4) 0.0456(13) Uani 0.569(14) 1 d D U P A 1
F46 F 0.0024(5) 0.7081(4) 0.7705(3) 0.076(2) Uani 0.569(14) 1 d D U P A 1
F47 F 0.0811(3) 0.7002(5) 0.8249(4) 0.084(3) Uani 0.569(14) 1 d D U P A 1
F48 F -0.0174(4) 0.7739(3) 0.8430(3) 0.085(3) Uani 0.569(14) 1 d D U P A 1
C137 C 0.0390(6) 0.7368(6) 0.7967(5) 0.0453(15) Uani 0.431(14) 1 d D U P A 2
F49 F 0.0765(5) 0.6718(3) 0.7931(5) 0.083(3) Uani 0.431(14) 1 d D U P A 2
F50 F 0.0334(6) 0.7497(4) 0.8572(3) 0.080(3) Uani 0.431(14) 1 d D U P A 2
F51 F -0.0260(4) 0.7366(7) 0.7931(6) 0.097(4) Uani 0.431(14) 1 d D U P A 2
Cl1 Cl 0.44061(9) 0.10970(9) 0.71064(9) 0.0763(5) Uani 0.676(2) 1 d . . P . .
Cl2 Cl 0.57680(10) 0.10362(8) 0.73746(9) 0.0787(5) Uani 0.676(2) 1 d . . P . .
Cl3 Cl 0.44999(17) 0.19855(12) 0.79908(10) 0.1222(10) Uani 0.676(2) 1 d . . P . .
C138 C 0.4928(3) 0.1570(3) 0.7289(3) 0.0622(15) Uani 0.676(2) 1 d . . P . .
H107 H 0.4994 0.1927 0.6917 0.075 Uiso 0.676(2) 1 calc R U P . .
Cl4 Cl 0.61637(10) 0.38212(9) 0.61748(9) 0.0583(5) Uani 0.343(2) 1 d D U P B 1
Cl5 Cl 0.62884(11) 0.23862(10) 0.63025(12) 0.0744(6) Uani 0.343(2) 1 d D U P B 1
Cl6 Cl 0.58332(15) 0.31269(17) 0.74392(13) 0.0655(8) Uani 0.343(2) 1 d D U P B 1
C139 C 0.6388(6) 0.3058(5) 0.6663(5) 0.0464(18) Uani 0.343(2) 1 d D U P B 1
H108 H 0.6893 0.2960 0.6707 0.056 Uiso 0.343(2) 1 calc R U P B 1
Cl7 Cl 0.61637(10) 0.38212(9) 0.61748(9) 0.0583(5) Uani 0.177(2) 1 d D U P C 2
Cl8 Cl 0.62884(11) 0.23862(10) 0.63025(12) 0.0744(6) Uani 0.177(2) 1 d D U P C 2
Cl9 Cl 0.6744(4) 0.3031(4) 0.7287(3) 0.087(2) Uani 0.177(2) 1 d D U P C 2
C140 C 0.6133(10) 0.3101(8) 0.6780(8) 0.050(3) Uani 0.177(2) 1 d D U P C 2
H109 H 0.5644 0.3183 0.7056 0.060 Uiso 0.177(2) 1 calc R U P C 2
Cl10 Cl 0.4152(3) -0.0679(3) 1.0445(3) 0.1078(17) Uani 0.460(3) 1 d D U P D 1
Cl11 Cl 0.2800(3) -0.0238(3) 1.1268(2) 0.1083(15) Uani 0.460(3) 1 d D U P D 1
Cl12 Cl 0.2876(4) -0.0352(5) 0.9907(2) 0.1280(19) Uani 0.460(3) 1 d D U P D 1
C141 C 0.3277(7) -0.0701(7) 1.0582(6) 0.097(3) Uani 0.460(3) 1 d D U P D 1
H110 H 0.3258 -0.1190 1.0688 0.116 Uiso 0.460(3) 1 calc R U P D 1
Cl13 Cl 0.3999(12) -0.1159(12) 1.1008(13) 0.126(7) Uani 0.087(2) 1 d D U P E 2
Cl14 Cl 0.3536(19) -0.0343(16) 0.9861(13) 0.182(10) Uani 0.087(2) 1 d D U P E 2
Cl15 Cl 0.2523(12) -0.0262(18) 1.1132(16) 0.163(11) Uani 0.087(2) 1 d D U P E 2
C142 C 0.3257(16) -0.079(2) 1.0620(15) 0.171(15) Uani 0.087(2) 1 d D U P E 2
H111 H 0.3098 -0.1181 1.0523 0.205 Uiso 0.087(2) 1 calc R U P E 2
Cl16 Cl 0.2969(11) -0.0471(17) 1.0163(9) 0.121(6) Uani 0.125(3) 1 d D U P F 3
Cl17 Cl 0.2890(10) -0.0669(12) 1.1604(8) 0.131(6) Uani 0.125(3) 1 d D U P F 3
Cl18 Cl 0.4259(8) -0.0925(11) 1.0697(12) 0.111(7) Uani 0.125(3) 1 d D U P F 3
C143 C 0.3364(12) -0.0928(18) 1.0819(11) 0.082(7) Uani 0.125(3) 1 d D U P F 3
H112 H 0.3364 -0.1418 1.0820 0.098 Uiso 0.125(3) 1 calc R U P F 3
Cl19 Cl 0.1850(3) -0.1531(3) 0.8181(3) 0.0812(12) Uani 0.387(3) 1 d D U P G 1
Cl20 Cl 0.2278(3) -0.2210(3) 0.9335(3) 0.1257(18) Uani 0.387(3) 1 d D U P G 1
Cl21 Cl 0.2009(5) -0.0749(4) 0.9152(4) 0.159(3) Uani 0.387(3) 1 d D U P G 1
C144 C 0.1746(8) -0.1458(6) 0.9000(6) 0.083(3) Uani 0.387(3) 1 d D U P G 1
H113 H 0.1238 -0.1410 0.9217 0.100 Uiso 0.387(3) 1 calc R U P G 1
Cl22 Cl 0.0893(6) -0.1784(7) 0.9340(7) 0.139(5) Uani 0.156(3) 1 d D U P H 2
Cl23 Cl 0.2302(10) -0.1643(18) 0.9408(9) 0.216(11) Uani 0.156(3) 1 d D U P H 2
Cl24 Cl 0.1691(11) -0.1153(15) 0.8222(7) 0.171(9) Uani 0.156(3) 1 d D U P H 2
C145 C 0.1493(12) -0.1234(16) 0.9094(11) 0.099(7) Uani 0.156(3) 1 d D U P H 2
H114 H 0.1259 -0.0772 0.9262 0.119 Uiso 0.156(3) 1 calc R U P H 2
Cl25 Cl 0.2861(6) -0.1917(7) 0.8913(7) 0.074(4) Uani 0.087(3) 1 d D U P I 3
Cl26 Cl 0.1601(10) -0.1654(11) 0.8372(10) 0.094(6) Uani 0.087(3) 1 d D U P I 3
Cl27 Cl 0.1968(8) -0.0516(6) 0.8763(10) 0.084(5) Uani 0.087(3) 1 d D U P I 3
C146 C 0.1972(12) -0.1394(11) 0.8960(16) 0.057(6) Uani 0.087(3) 1 d D U P I 3
H115 H 0.1687 -0.1458 0.9410 0.068 Uiso 0.087(3) 1 calc R U P I 3
Cl28 Cl 0.0961(6) 0.0679(5) 1.0133(6) 0.190(4) Uani 0.288(3) 1 d D U P J 1
Cl29 Cl 0.0967(7) 0.2055(4) 1.0025(4) 0.148(4) Uani 0.288(3) 1 d D U P J 1
Cl30 Cl 0.1462(4) 0.1143(6) 1.1132(3) 0.170(4) Uani 0.288(3) 1 d D U P J 1
C147 C 0.1417(11) 0.1239(9) 1.0310(8) 0.105(4) Uani 0.288(3) 1 d D U P J 1
H116 H 0.1912 0.1124 1.0046 0.127 Uiso 0.288(3) 1 calc R U P J 1
Cl31 Cl 0.1533(9) 0.1803(10) 1.0540(11) 0.171(7) Uani 0.156(3) 1 d D U P K 2
Cl32 Cl 0.0724(10) 0.0787(7) 1.0762(9) 0.152(5) Uani 0.156(3) 1 d D U P K 2
Cl33 Cl 0.0225(11) 0.2153(9) 1.0018(7) 0.180(7) Uani 0.156(3) 1 d D U P K 2
C148 C 0.0962(15) 0.1467(12) 1.0212(15) 0.129(8) Uani 0.156(3) 1 d D U P K 2
H117 H 0.1243 0.1269 0.9795 0.155 Uiso 0.156(3) 1 calc R U P K 2
Cl34 Cl 0.128(3) 0.1882(19) 1.011(3) 0.153(16) Uani 0.057(3) 1 d D U P L 4
Cl35 Cl 0.1080(16) 0.0760(14) 1.1116(15) 0.111(9) Uani 0.057(3) 1 d D U P L 4
Cl36 Cl 0.225(3) 0.049(3) 0.997(2) 0.21(2) Uani 0.057(3) 1 d D U P L 4
C149 C 0.136(3) 0.098(2) 1.0260(18) 0.131(15) Uani 0.057(3) 1 d D U P L 4
H118 H 0.1037 0.0868 1.0020 0.157 Uiso 0.057(3) 1 calc R U P L 4
O21 O 0.7736(4) 0.3130(4) -0.1256(4) 0.086(2) Uani 0.5 1 d D U P M 1
H119 H 0.7659 0.2897 -0.1512 0.130 Uiso 0.5 1 calc R U P M 1
C150 C 0.7848(11) 0.3756(12) -0.1599(10) 0.085(5) Uani 0.5 1 d D U P M 1
H120 H 0.7957 0.4020 -0.1305 0.127 Uiso 0.5 1 calc R U P M 1
H121 H 0.7418 0.4025 -0.1756 0.127 Uiso 0.5 1 calc R U P M 1
H122 H 0.8246 0.3655 -0.1972 0.127 Uiso 0.5 1 calc R U P M 1
O22 O 0.7281(6) 0.3446(5) -0.1465(4) 0.108(3) Uani 0.5 1 d D U P N 2
H123 H 0.7313 0.3158 -0.1723 0.161 Uiso 0.5 1 calc R U P N 2
C151 C 0.7920(13) 0.3624(16) -0.1581(18) 0.123(9) Uani 0.5 1 d D U P N 2
H124 H 0.7856 0.4018 -0.1340 0.184 Uiso 0.5 1 calc R U P N 2
H125 H 0.8067 0.3744 -0.2050 0.184 Uiso 0.5 1 calc R U P N 2
H126 H 0.8285 0.3233 -0.1434 0.184 Uiso 0.5 1 calc R U P N 2
O23 O -0.1317(6) 0.1832(4) 0.8687(5) 0.105(3) Uani 0.5 1 d D U P O 1
H127 H -0.1440 0.2022 0.9038 0.158 Uiso 0.5 1 calc R U P O 1
C152 C -0.1623(13) 0.1321(10) 0.8750(15) 0.223(13) Uani 0.5 1 d D U P O 1
H128 H -0.1516 0.1128 0.8330 0.335 Uiso 0.5 1 calc R U P O 1
H129 H -0.2138 0.1500 0.8890 0.335 Uiso 0.5 1 calc R U P O 1
H130 H -0.1440 0.0962 0.9078 0.335 Uiso 0.5 1 calc R U P O 1
O24 O -0.2513(4) 0.2555(6) 0.7655(4) 0.112(3) Uani 0.5 1 d D U P P 3
H131 H -0.2071 0.2471 0.7522 0.169 Uiso 0.5 1 calc R U P P 3
C153 C -0.2705(9) 0.1911(9) 0.7904(8) 0.149(6) Uani 0.5 1 d D U P P 3
H132 H -0.3223 0.2005 0.8027 0.224 Uiso 0.5 1 calc R U P P 3
H133 H -0.2497 0.1707 0.8287 0.224 Uiso 0.5 1 calc R U P P 3
H134 H -0.2524 0.1590 0.7563 0.224 Uiso 0.5 1 calc R U P P 3
O25 O -0.1144(7) 0.1381(9) 0.8555(6) 0.148(5) Uani 0.5 1 d . U P Q 2
O26 O -0.1849(16) 0.2040(19) 0.965(2) 0.246(17) Uani 0.25 1 d . U P R 3
O27 O 0.0449(18) 0.0150(19) 0.8690(19) 0.219(14) Uani 0.25 1 d . U P S 3

loop_
_atom_site_aniso_label
_atom_site_aniso_U_11
_atom_site_aniso_U_22
_atom_site_aniso_U_33
_atom_site_aniso_U_23
_atom_site_aniso_U_13
_atom_site_aniso_U_12
O1 0.0642(17) 0.086(2) 0.0613(17) -0.0207(15) 0.0104(13) -0.0218(15)
C1 0.055(2) 0.074(2) 0.0415(18) -0.0040(17) -0.0035(15) -0.0209(18)
O2 0.098(2) 0.092(2) 0.0597(17) -0.0152(16) 0.0306(16) -0.0528(19)
C2 0.0403(16) 0.0585(19) 0.0370(16) 0.0021(14) -0.0067(13) -0.0133(14)
C3 0.0462(17) 0.0538(18) 0.0385(16) -0.0051(13) -0.0118(13) -0.0113(14)
C4 0.0400(16) 0.0502(17) 0.0410(16) -0.0010(13) -0.0106(13) -0.0156(13)
C5 0.0354(14) 0.0448(16) 0.0310(14) 0.0016(12) -0.0076(11) -0.0137(12)
C6 0.0414(16) 0.0468(16) 0.0353(15) 0.0010(12) -0.0069(12) -0.0171(13)
C7 0.0457(17) 0.0514(18) 0.0385(16) 0.0037(13) -0.0060(13) -0.0213(14)
N1 0.0337(12) 0.0413(13) 0.0317(12) 0.0012(10) -0.0083(9) -0.0155(10)
C8 0.0355(14) 0.0384(15) 0.0376(15) 0.0009(12) -0.0120(12) -0.0130(12)
C9 0.0353(14) 0.0372(14) 0.0385(15) 0.0025(11) -0.0116(11) -0.0151(12)
C10 0.0347(14) 0.0404(15) 0.0321(14) -0.0004(11) -0.0111(11) -0.0163(12)
C11 0.0363(14) 0.0355(14) 0.0374(15) -0.0004(11) -0.0086(11) -0.0127(11)
C12 0.0380(15) 0.0364(14) 0.0362(14) 0.0039(11) -0.0116(12) -0.0155(12)
C13 0.0325(14) 0.0347(14) 0.0362(14) 0.0037(11) -0.0117(11) -0.0127(11)
C14 0.0350(14) 0.0355(14) 0.0349(14) -0.0023(11) -0.0102(11) -0.0130(11)
C15 0.0328(14) 0.0351(14) 0.0360(14) -0.0013(11) -0.0097(11) -0.0142(11)
N2 0.0312(11) 0.0339(11) 0.0336(12) 0.0004(9) -0.0081(9) -0.0141(9)
C16 0.0375(14) 0.0338(14) 0.0355(14) -0.0006(11) -0.0114(11) -0.0149(11)
C17 0.0371(14) 0.0338(14) 0.0386(15) 0.0003(11) -0.0102(12) -0.0165(11)
C18 0.0355(14) 0.0373(14) 0.0337(14) -0.0045(11) -0.0060(11) -0.0193(11)
C19 0.0377(15) 0.0415(15) 0.0412(15) -0.0033(12) -0.0094(12) -0.0169(12)
C20 0.0371(15) 0.0537(18) 0.0439(17) -0.0125(14) -0.0054(12) -0.0200(13)
C21 0.0456(17) 0.0548(18) 0.0366(15) -0.0086(13) -0.0041(13) -0.0306(14)
C22 0.0528(18) 0.0451(16) 0.0354(15) -0.0022(12) -0.0072(13) -0.0272(14)
C23 0.0428(16) 0.0379(14) 0.0361(15) -0.0037(12) -0.0086(12) -0.0182(12)
C24 0.054(2) 0.078(2) 0.0427(18) -0.0148(17) -0.0003(15) -0.0425(19)
O3 0.0502(15) 0.109(2) 0.0481(14) -0.0174(14) 0.0016(11) -0.0432(15)
O4 0.0710(17) 0.094(2) 0.0410(13) 0.0004(13) 0.0013(12) -0.0476(16)
C25 0.0510(19) 0.0559(19) 0.0505(18) -0.0025(15) -0.0199(15) -0.0243(15)
C26 0.073(2) 0.053(2) 0.062(2) 0.0033(17) -0.0299(19) -0.0272(18)
C27 0.072(3) 0.071(2) 0.059(2) -0.0005(18) -0.0193(19) -0.045(2)
C28 0.055(2) 0.075(3) 0.061(2) -0.0080(18) -0.0162(17) -0.0358(19)
C29 0.0505(19) 0.063(2) 0.057(2) -0.0067(16) -0.0192(16) -0.0248(16)
C30 0.0522(19) 0.0534(19) 0.0486(18) -0.0007(14) -0.0222(15) -0.0244(15)
O5 0.0475(12) 0.0485(12) 0.0523(13) 0.0043(10) -0.0206(10) -0.0189(10)
C31 0.0516(19) 0.055(2) 0.060(2) 0.0014(16) -0.0265(16) -0.0149(16)
C32 0.069(2) 0.057(2) 0.054(2) 0.0050(16) -0.0318(18) -0.0238(18)
O6 0.0678(15) 0.0507(13) 0.0492(13) 0.0106(10) -0.0307(11) -0.0255(11)
C33 0.073(2) 0.0508(19) 0.0492(19) 0.0105(15) -0.0278(17) -0.0204(17)
C34 0.076(2) 0.055(2) 0.0442(18) 0.0138(15) -0.0203(17) -0.0286(18)
O7 0.0630(14) 0.0476(12) 0.0465(12) 0.0085(10) -0.0192(11) -0.0256(11)
C35 0.065(2) 0.0452(18) 0.057(2) 0.0086(15) -0.0225(17) -0.0260(16)
C36 0.070(2) 0.0404(17) 0.055(2) 0.0023(15) -0.0227(17) -0.0161(16)
O8 0.0549(13) 0.0428(11) 0.0443(12) 0.0028(9) -0.0165(10) -0.0154(10)
C37 0.0484(17) 0.0470(17) 0.0430(17) -0.0021(13) -0.0146(13) -0.0207(14)
C38 0.0533(19) 0.0492(18) 0.057(2) -0.0095(15) -0.0152(16) -0.0170(15)
C39 0.060(2) 0.059(2) 0.0500(19) -0.0158(16) -0.0069(16) -0.0246(17)
C40 0.064(2) 0.060(2) 0.0435(18) -0.0058(15) -0.0119(15) -0.0308(17)
C41 0.0567(19) 0.0481(17) 0.0452(17) 0.0007(14) -0.0191(15) -0.0255(15)
C42 0.0436(16) 0.0455(16) 0.0438(16) -0.0044(13) -0.0146(13) -0.0202(13)
O9 0.0464(12) 0.0463(12) 0.0407(11) -0.0004(9) -0.0152(9) -0.0145(9)
C43 0.0465(17) 0.0442(16) 0.0472(17) 0.0043(13) -0.0196(14) -0.0193(14)
C44 0.0427(17) 0.0489(18) 0.0556(19) 0.0012(14) -0.0182(14) -0.0184(14)
O10 0.0469(13) 0.0636(15) 0.0619(15) -0.0155(12) -0.0113(11) -0.0209(11)
C45 0.0463(19) 0.058(2) 0.076(3) -0.0113(19) -0.0163(18) -0.0058(16)
C46 0.0491(19) 0.058(2) 0.064(2) -0.0129(17) -0.0194(17) -0.0047(16)
O11 0.0479(14) 0.0570(15) 0.096(2) -0.0275(14) -0.0292(14) -0.0032(11)
C47 0.063(2) 0.052(2) 0.073(3) -0.0155(18) -0.0286(19) -0.0080(17)
C48 0.065(2) 0.050(2) 0.072(2) -0.0048(17) -0.0288(19) -0.0168(17)
O12 0.0537(14) 0.0481(12) 0.0574(14) -0.0005(10) -0.0227(11) -0.0153(10)
C49 0.0413(16) 0.0373(15) 0.060(2) 0.0023(14) -0.0191(14) -0.0126(13)
C50 0.063(2) 0.0464(18) 0.067(2) 0.0097(16) -0.0265(18) -0.0280(16)
C51 0.070(2) 0.055(2) 0.073(3) 0.0162(19) -0.023(2) -0.0340(19)
C52 0.066(2) 0.063(2) 0.057(2) 0.0176(18) -0.0201(18) -0.0259(19)
C53 0.0511(19) 0.0506(18) 0.0516(19) 0.0059(15) -0.0178(15) -0.0170(15)
C54 0.0387(15) 0.0381(15) 0.0496(17) 0.0051(13) -0.0166(13) -0.0133(12)
O13 0.0452(11) 0.0419(11) 0.0460(12) -0.0001(9) -0.0158(9) -0.0197(9)
C55 0.0459(17) 0.0452(16) 0.0446(17) -0.0009(13) -0.0195(13) -0.0170(13)
C56 0.0406(16) 0.0473(17) 0.0504(18) -0.0033(14) -0.0182(13) -0.0165(13)
O14 0.0395(11) 0.0457(12) 0.0526(12) 0.0046(9) -0.0178(9) -0.0216(9)
C57 0.0393(16) 0.0495(17) 0.0525(18) -0.0042(14) -0.0110(13) -0.0246(14)
C58 0.0413(17) 0.0501(18) 0.0567(19) 0.0007(15) -0.0067(14) -0.0251(14)
O15 0.0413(11) 0.0426(11) 0.0534(13) 0.0025(9) -0.0102(9) -0.0210(9)
C59 0.0467(17) 0.0354(15) 0.0514(18) 0.0007(13) -0.0120(14) -0.0214(13)
C60 0.0474(17) 0.0346(15) 0.0523(18) -0.0040(13) -0.0130(14) -0.0194(13)
O16 0.0394(11) 0.0372(10) 0.0443(11) -0.0036(8) -0.0095(9) -0.0186(8)
C61 0.0364(14) 0.0333(14) 0.0415(15) 0.0041(11) -0.0114(12) -0.0118(11)
C62 0.0443(16) 0.0367(15) 0.0436(16) -0.0011(12) -0.0133(13) -0.0112(12)
C63 0.0438(17) 0.0432(16) 0.0438(17) 0.0019(13) -0.0094(13) -0.0061(13)
C64 0.0359(15) 0.0465(17) 0.0487(18) 0.0062(14) -0.0103(13) -0.0108(13)
C65 0.0374(15) 0.0427(16) 0.0464(17) 0.0023(13) -0.0151(13) -0.0143(12)
C66 0.0373(15) 0.0358(14) 0.0406(15) 0.0027(12) -0.0135(12) -0.0103(12)
O17 0.0375(10) 0.0415(11) 0.0457(11) -0.0054(9) -0.0118(9) -0.0169(9)
C67 0.0414(16) 0.0442(16) 0.0555(19) -0.0052(14) -0.0174(14) -0.0189(13)
C68 0.0530(18) 0.0431(16) 0.0477(17) -0.0032(13) -0.0221(14) -0.0147(14)
O18 0.0479(12) 0.0422(11) 0.0395(11) -0.0063(9) -0.0152(9) -0.0128(9)
C69 0.0517(18) 0.0487(17) 0.0396(16) -0.0085(13) -0.0107(13) -0.0205(14)
C70 0.0490(18) 0.0557(19) 0.0377(16) -0.0111(14) -0.0046(13) -0.0210(15)
O19 0.0436(11) 0.0447(11) 0.0457(12) -0.0080(9) -0.0110(9) -0.0110(9)
C71 0.0420(17) 0.0467(17) 0.059(2) -0.0176(15) -0.0157(14) -0.0078(14)
C72 0.0510(19) 0.0394(16) 0.069(2) -0.0089(15) -0.0245(16) -0.0143(14)
O20 0.0512(12) 0.0416(11) 0.0500(13) -0.0016(9) -0.0171(10) -0.0220(10)
B1 0.0488(19) 0.0421(17) 0.0320(16) 0.0004(13) -0.0106(14) -0.0206(15)
C73 0.0441(16) 0.0437(15) 0.0343(14) -0.0015(12) -0.0108(12) -0.0235(13)
C74 0.0518(18) 0.0448(16) 0.0435(17) -0.0004(13) -0.0148(14) -0.0238(14)
C75 0.072(2) 0.0462(18) 0.0498(19) 0.0097(14) -0.0268(17) -0.0338(17)
C76 0.074(2) 0.069(2) 0.0406(17) 0.0064(16) -0.0150(17) -0.047(2)
C77 0.056(2) 0.071(2) 0.0380(16) -0.0036(15) -0.0093(14) -0.0390(18)
C78 0.0443(17) 0.0567(18) 0.0370(15) -0.0036(13) -0.0111(13) -0.0241(14)
C79 0.093(3) 0.052(2) 0.074(3) 0.0120(19) -0.039(2) -0.029(2)
F1 0.214(4) 0.0457(14) 0.210(4) 0.0095(19) -0.143(4) -0.039(2)
F2 0.160(3) 0.093(2) 0.0815(19) 0.0322(16) -0.068(2) -0.036(2)
F3 0.096(2) 0.090(2) 0.106(2) 0.0309(17) -0.0394(18) 0.0047(17)
C80 0.062(2) 0.109(4) 0.044(2) -0.008(2) -0.0011(17) -0.044(2)
F4 0.090(2) 0.092(2) 0.126(3) -0.0185(19) 0.0402(19) -0.0249(17)
F5 0.119(2) 0.122(2) 0.0524(14) -0.0100(14) 0.0257(15) -0.065(2)
F6 0.0535(16) 0.364(7) 0.081(2) -0.074(3) 0.0024(14) -0.058(3)
C81 0.0482(17) 0.0463(16) 0.0288(14) 0.0007(12) -0.0076(12) -0.0217(13)
C82 0.0498(17) 0.0473(17) 0.0341(15) -0.0002(12) -0.0098(13) -0.0209(14)
C83 0.060(2) 0.0494(18) 0.0351(15) -0.0046(13) -0.0066(14) -0.0267(15)
C84 0.057(2) 0.061(2) 0.0386(16) -0.0116(14) -0.0042(14) -0.0330(16)
C85 0.0476(18) 0.063(2) 0.0381(16) -0.0112(14) -0.0026(13) -0.0261(16)
C86 0.0469(17) 0.0506(17) 0.0353(15) -0.0066(13) -0.0063(13) -0.0213(14)
C87 0.071(2) 0.0508(19) 0.0490(19) -0.0083(15) -0.0089(17) -0.0280(17)
F7 0.0816(17) 0.0614(14) 0.106(2) -0.0243(14) 0.0077(15) -0.0210(13)
F8 0.100(2) 0.0741(17) 0.172(3) -0.056(2) -0.056(2) -0.0171(15)
F9 0.178(3) 0.0560(15) 0.0728(17) 0.0036(13) -0.0309(19) -0.0144(18)
C88 0.0482(19) 0.082(3) 0.051(2) -0.0251(18) -0.0025(15) -0.0252(18)
F10 0.0552(13) 0.0911(17) 0.0959(18) -0.0485(15) -0.0202(12) -0.0071(12)
F11 0.0574(12) 0.0965(17) 0.0594(13) -0.0251(12) -0.0186(10) -0.0151(12)
F12 0.0547(14) 0.121(2) 0.0926(19) -0.0036(16) -0.0031(13) -0.0459(15)
C89 0.0541(18) 0.0504(17) 0.0331(15) -0.0038(13) -0.0144(13) -0.0191(14)
C90 0.0541(19) 0.059(2) 0.0434(17) -0.0042(15) -0.0186(15) -0.0187(16)
C91 0.056(2) 0.088(3) 0.059(2) -0.012(2) -0.0258(18) -0.021(2)
C92 0.078(3) 0.074(3) 0.079(3) -0.007(2) -0.048(2) 0.000(2)
C93 0.092(3) 0.058(2) 0.065(2) -0.0036(18) -0.046(2) -0.014(2)
C94 0.080(3) 0.0510(19) 0.0473(19) 0.0005(15) -0.0312(18) -0.0221(18)
C95 0.063(3) 0.114(4) 0.085(3) -0.003(3) -0.034(2) -0.029(3)
F13 0.111(3) 0.188(4) 0.164(4) 0.079(3) -0.084(3) -0.106(3)
F14 0.096(2) 0.139(3) 0.151(3) -0.049(3) -0.034(2) -0.058(2)
F15 0.0571(15) 0.154(3) 0.104(2) -0.008(2) -0.0243(15) -0.0270(17)
C96 0.131(5) 0.056(2) 0.090(4) 0.000(2) -0.068(4) -0.011(3)
F16 0.151(3) 0.084(2) 0.093(2) 0.0296(17) -0.050(2) -0.048(2)
F17 0.238(5) 0.0546(15) 0.096(2) -0.0034(14) -0.084(3) -0.018(2)
F18 0.146(3) 0.094(2) 0.111(2) 0.0242(19) -0.077(2) -0.015(2)
C97 0.0460(16) 0.0463(16) 0.0362(15) -0.0029(12) -0.0095(12) -0.0201(13)
C98 0.0534(18) 0.0518(18) 0.0404(16) -0.0060(14) -0.0040(14) -0.0267(15)
C99 0.069(2) 0.0510(19) 0.0452(18) -0.0083(15) -0.0029(16) -0.0277(17)
C100 0.066(2) 0.0515(19) 0.0421(17) -0.0097(14) -0.0036(15) -0.0212(17)
C101 0.0500(18) 0.0550(19) 0.0368(16) -0.0022(14) -0.0073(13) -0.0195(15)
C102 0.0491(17) 0.0472(17) 0.0384(16) -0.0007(13) -0.0104(13) -0.0208(14)
C103 0.102(3) 0.062(2) 0.054(2) -0.0129(19) 0.003(2) -0.043(2)
F19 0.172(3) 0.0866(19) 0.139(3) 0.0414(19) -0.105(3) -0.087(2)
F20 0.0908(18) 0.0525(13) 0.1000(19) 0.0095(12) -0.0290(15) -0.0304(12)
F21 0.343(7) 0.126(3) 0.156(4) -0.102(3) 0.156(5) -0.165(4)
C104 0.056(2) 0.061(2) 0.0409(17) -0.0019(15) -0.0054(15) -0.0208(17)
F22 0.0599(13) 0.0812(16) 0.0574(13) -0.0012(11) 0.0085(10) -0.0122(12)
F23 0.0631(14) 0.132(2) 0.0469(12) 0.0259(14) -0.0060(10) -0.0178(15)
F24 0.112(2) 0.103(2) 0.0618(14) -0.0160(13) 0.0241(14) -0.0726(18)
B2 0.0353(16) 0.0348(15) 0.0366(16) -0.0026(12) -0.0086(13) -0.0161(13)
C105 0.0345(14) 0.0335(14) 0.0392(15) -0.0005(11) -0.0133(11) -0.0129(11)
C106 0.0337(14) 0.0329(14) 0.0434(15) -0.0013(11) -0.0126(12) -0.0127(11)
C107 0.0330(14) 0.0367(14) 0.0495(17) 0.0034(12) -0.0149(12) -0.0135(12)
C108 0.0412(16) 0.0362(15) 0.0537(18) 0.0055(13) -0.0225(14) -0.0183(12)
C109 0.0476(17) 0.0355(14) 0.0443(16) 0.0011(12) -0.0231(13) -0.0149(13)
C110 0.0405(15) 0.0362(14) 0.0389(15) 0.0001(11) -0.0147(12) -0.0139(12)
C111 0.0341(15) 0.0436(16) 0.0552(19) 0.0051(14) -0.0123(13) -0.0144(13)
F25 0.0431(10) 0.0666(12) 0.0493(11) -0.0046(9) -0.0049(8) -0.0214(9)
F26 0.0371(9) 0.0447(10) 0.0768(14) 0.0052(9) -0.0028(9) -0.0104(8)
F27 0.0380(9) 0.0501(10) 0.0666(12) 0.0116(9) -0.0116(8) -0.0231(8)
C112 0.062(2) 0.0414(17) 0.0512(19) -0.0026(14) -0.0212(16) -0.0228(15)
F28 0.0915(17) 0.0715(15) 0.0945(18) -0.0274(13) -0.0127(14) -0.0515(14)
F29 0.1022(17) 0.0505(11) 0.0480(11) -0.0050(9) -0.0312(11) -0.0249(11)
F30 0.0861(15) 0.0412(10) 0.0601(12) -0.0089(9) -0.0266(11) -0.0060(10)
C113 0.0342(14) 0.0352(14) 0.0394(15) -0.0028(11) -0.0080(11) -0.0172(11)
C114 0.0359(14) 0.0379(14) 0.0408(15) -0.0026(12) -0.0083(12) -0.0167(12)
C115 0.0394(15) 0.0419(15) 0.0429(16) 0.0034(12) -0.0114(12) -0.0204(13)
C116 0.0387(15) 0.0355(15) 0.0539(18) 0.0014(13) -0.0129(13) -0.0133(12)
C117 0.0351(15) 0.0390(15) 0.0507(17) -0.0050(13) -0.0092(13) -0.0155(12)
C118 0.0358(14) 0.0394(15) 0.0422(15) -0.0030(12) -0.0082(12) -0.0182(12)
C119 0.0519(19) 0.0502(18) 0.0472(18) 0.0070(15) -0.0135(15) -0.0219(15)
F31 0.0604(13) 0.0840(15) 0.0548(12) 0.0124(11) -0.0249(10) -0.0175(11)
F32 0.0912(17) 0.0805(15) 0.0541(12) 0.0157(11) -0.0138(11) -0.0562(14)
F33 0.0798(15) 0.0666(13) 0.0412(10) -0.0010(9) -0.0148(10) -0.0181(11)
C120 0.0432(17) 0.0480(18) 0.057(2) -0.0088(15) -0.0085(15) -0.0123(14)
F34 0.0540(12) 0.0632(13) 0.0755(15) -0.0173(11) -0.0152(11) 0.0087(10)
F35 0.0596(12) 0.0611(12) 0.0667(13) -0.0258(10) -0.0080(10) -0.0165(10)
F36 0.0516(11) 0.0681(13) 0.0628(13) -0.0121(10) 0.0094(10) -0.0190(10)
C121 0.0292(13) 0.0366(14) 0.0400(15) -0.0041(11) -0.0069(11) -0.0144(11)
C122 0.0331(14) 0.0378(14) 0.0443(16) -0.0021(12) -0.0100(12) -0.0154(11)
C123 0.0349(15) 0.0403(15) 0.0503(17) -0.0107(13) -0.0093(12) -0.0146(12)
C124 0.0422(16) 0.0471(17) 0.0430(16) -0.0081(13) -0.0123(13) -0.0159(13)
C125 0.0413(16) 0.0438(16) 0.0407(16) -0.0034(13) -0.0117(12) -0.0152(13)
C126 0.0374(15) 0.0370(14) 0.0405(15) -0.0036(12) -0.0101(12) -0.0164(12)
C127 0.0471(18) 0.0448(17) 0.0558(19) -0.0117(14) -0.0124(15) -0.0172(14)
F37 0.0738(14) 0.0387(10) 0.0908(16) -0.0141(10) -0.0329(12) -0.0112(10)
F38 0.0603(12) 0.0536(11) 0.0686(13) -0.0147(9) -0.0067(10) -0.0337(10)
F39 0.0756(14) 0.0582(12) 0.0549(12) -0.0198(9) -0.0064(10) -0.0323(10)
C128 0.069(2) 0.055(2) 0.0436(18) 0.0001(15) -0.0211(16) -0.0210(17)
F40 0.179(3) 0.0590(14) 0.0709(16) 0.0079(12) -0.0798(19) -0.0385(17)
F41 0.0920(18) 0.0784(16) 0.0720(16) 0.0249(13) -0.0123(13) -0.0374(14)
F42 0.0944(17) 0.0455(11) 0.0662(14) 0.0023(10) -0.0368(12) -0.0100(11)
C129 0.0349(14) 0.0407(15) 0.0363(14) -0.0025(11) -0.0100(11) -0.0176(12)
C130 0.0364(15) 0.0425(16) 0.0403(15) 0.0005(12) -0.0080(12) -0.0149(12)
C131 0.0391(16) 0.0481(17) 0.0477(18) 0.0002(14) -0.0065(13) -0.0125(13)
C132 0.0382(16) 0.0584(19) 0.0408(16) -0.0028(14) -0.0046(13) -0.0176(14)
C133 0.0375(15) 0.0496(15) 0.0397(13) 0.0007(11) -0.0099(11) -0.0211(12)
C134 0.0371(15) 0.0416(15) 0.0412(15) -0.0015(12) -0.0103(12) -0.0185(12)
C135 0.049(2) 0.055(2) 0.084(3) 0.007(2) 0.0065(19) -0.0052(17)
F43 0.0844(19) 0.101(2) 0.101(2) 0.0460(19) 0.0068(17) 0.0231(17)
F44 0.101(2) 0.0471(15) 0.238(5) -0.025(2) -0.011(3) -0.0055(15)
F45 0.0742(17) 0.0765(17) 0.128(3) 0.0265(17) 0.0459(17) 0.0186(14)
C136 0.048(4) 0.054(4) 0.040(4) 0.0038(18) -0.011(2) -0.023(2)
F46 0.113(5) 0.091(4) 0.056(3) 0.017(2) -0.026(3) -0.078(4)
F47 0.062(3) 0.104(6) 0.083(5) 0.054(4) -0.030(3) -0.037(3)
F48 0.099(5) 0.072(3) 0.065(3) -0.002(2) 0.032(3) -0.035(3)
C137 0.031(4) 0.055(3) 0.046(4) 0.003(3) 0.000(4) -0.015(3)
F49 0.083(4) 0.050(2) 0.085(5) 0.010(2) 0.032(4) -0.016(3)
F50 0.117(9) 0.083(5) 0.043(2) 0.007(2) -0.006(3) -0.046(6)
F51 0.059(4) 0.129(8) 0.116(8) 0.063(6) -0.041(5) -0.063(4)
Cl1 0.0599(9) 0.0765(10) 0.0850(11) -0.0061(8) 0.0013(7) -0.0200(7)
Cl2 0.0912(12) 0.0567(8) 0.0901(12) 0.0033(7) -0.0394(9) -0.0111(8)
Cl3 0.182(3) 0.0860(13) 0.0678(11) -0.0346(10) -0.0025(13) 0.0074(14)
C138 0.071(4) 0.045(3) 0.059(3) -0.011(2) -0.004(3) -0.003(3)
Cl4 0.0602(10) 0.0529(8) 0.0663(10) -0.0017(7) -0.0147(8) -0.0226(7)
Cl5 0.0665(11) 0.0564(9) 0.1004(15) -0.0288(10) 0.0096(10) -0.0269(9)
Cl6 0.0524(15) 0.0834(19) 0.0484(12) -0.0058(11) 0.0054(11) -0.0120(13)
C139 0.035(6) 0.055(4) 0.049(4) -0.005(2) 0.002(3) -0.020(4)
Cl7 0.0602(10) 0.0529(8) 0.0663(10) -0.0017(7) -0.0147(8) -0.0226(7)
Cl8 0.0665(11) 0.0564(9) 0.1004(15) -0.0288(10) 0.0096(10) -0.0269(9)
Cl9 0.069(4) 0.105(5) 0.078(4) -0.013(3) -0.029(3) 0.002(3)
C140 0.036(10) 0.044(6) 0.067(9) -0.008(2) -0.001(6) -0.014(8)
Cl10 0.119(3) 0.086(3) 0.112(3) -0.041(2) 0.021(2) -0.037(2)
Cl11 0.112(3) 0.136(3) 0.092(2) -0.065(2) 0.016(2) -0.059(3)
Cl12 0.155(4) 0.147(5) 0.082(2) -0.034(3) 0.001(3) -0.049(4)
C141 0.121(5) 0.085(8) 0.081(5) -0.036(5) 0.014(4) -0.038(7)
Cl13 0.108(12) 0.142(17) 0.147(16) -0.074(12) 0.003(11) -0.055(10)
Cl14 0.21(3) 0.17(2) 0.211(19) -0.022(15) -0.062(15) -0.09(2)
Cl15 0.144(15) 0.17(2) 0.21(2) -0.099(18) -0.079(14) -0.018(13)
C142 0.168(19) 0.17(2) 0.172(19) -0.045(14) -0.038(11) -0.018(16)
Cl16 0.106(9) 0.153(15) 0.116(10) -0.014(15) -0.025(10) -0.050(9)
Cl17 0.146(12) 0.161(15) 0.102(9) -0.060(10) 0.021(9) -0.076(12)
Cl18 0.074(6) 0.097(15) 0.169(19) -0.085(14) -0.015(7) -0.008(7)
C143 0.090(9) 0.075(18) 0.094(10) -0.039(12) -0.005(10) -0.039(13)
Cl19 0.071(2) 0.103(3) 0.078(2) -0.0250(17) -0.0077(18) -0.033(2)
Cl20 0.124(4) 0.131(3) 0.114(3) -0.028(3) -0.049(3) 0.008(3)
Cl21 0.210(7) 0.149(4) 0.143(5) -0.083(4) 0.011(5) -0.086(5)
C144 0.077(9) 0.098(5) 0.077(4) -0.016(6) -0.008(6) -0.029(5)
Cl22 0.100(6) 0.159(10) 0.158(10) -0.064(8) 0.041(7) -0.063(7)
Cl23 0.135(11) 0.40(3) 0.134(11) 0.026(17) -0.071(10) -0.094(15)
Cl24 0.139(14) 0.33(3) 0.084(7) 0.001(11) -0.037(8) -0.127(16)
C145 0.085(13) 0.126(19) 0.085(7) -0.014(15) 0.001(12) -0.039(11)
Cl25 0.054(6) 0.084(7) 0.080(8) -0.016(6) -0.008(5) -0.013(5)
Cl26 0.082(10) 0.147(15) 0.082(12) -0.061(11) -0.018(8) -0.046(10)
Cl27 0.068(8) 0.065(6) 0.109(13) -0.038(7) 0.020(8) -0.018(5)
C146 0.037(9) 0.081(9) 0.073(17) -0.010(13) -0.022(13) -0.040(9)
Cl28 0.184(8) 0.160(6) 0.250(10) -0.100(7) 0.026(7) -0.094(6)
Cl29 0.218(11) 0.120(4) 0.074(4) 0.001(3) 0.040(5) -0.057(5)
Cl30 0.104(4) 0.274(11) 0.084(4) -0.024(4) 0.008(3) 0.004(5)
C147 0.095(12) 0.135(8) 0.090(6) -0.035(9) 0.003(9) -0.041(7)
Cl31 0.143(11) 0.185(14) 0.209(18) -0.035(13) -0.001(9) -0.097(10)
Cl32 0.194(15) 0.114(8) 0.159(13) -0.010(7) -0.010(11) -0.080(8)
Cl33 0.238(15) 0.217(13) 0.073(7) 0.022(8) -0.053(9) -0.043(13)
C148 0.163(16) 0.123(15) 0.109(18) -0.022(11) 0.003(14) -0.068(9)
Cl34 0.17(3) 0.153(17) 0.16(3) -0.012(17) 0.05(2) -0.132(18)
Cl35 0.110(18) 0.115(17) 0.129(16) -0.025(12) 0.015(13) -0.089(15)
Cl36 0.19(3) 0.23(3) 0.18(3) -0.05(3) 0.07(2) -0.05(2)
C149 0.15(2) 0.123(16) 0.124(17) 0.008(19) -0.031(18) -0.048(17)
O21 0.069(4) 0.069(4) 0.094(5) 0.002(4) 0.036(4) -0.023(3)
C150 0.065(7) 0.079(7) 0.072(8) 0.022(6) 0.031(7) -0.011(6)
O22 0.119(7) 0.099(6) 0.084(5) -0.015(4) 0.035(5) -0.040(6)
C151 0.086(9) 0.101(15) 0.15(2) 0.002(13) -0.009(12) -0.003(9)
O23 0.119(7) 0.076(5) 0.096(6) -0.019(4) 0.042(5) -0.033(5)
C152 0.189(18) 0.145(15) 0.31(3) -0.026(16) 0.088(19) -0.112(13)
O24 0.073(4) 0.207(9) 0.074(4) -0.030(5) 0.005(3) -0.068(5)
C153 0.126(11) 0.230(14) 0.124(11) -0.067(10) 0.029(9) -0.115(12)
O25 0.132(9) 0.196(13) 0.098(7) 0.025(8) 0.035(6) -0.081(10)
O26 0.140(19) 0.23(3) 0.26(3) 0.07(2) 0.05(2) 0.013(18)
O27 0.19(2) 0.23(3) 0.24(3) 0.07(2) -0.05(2) -0.12(2)

loop_
_atom_type_symbol
_atom_type_description
_atom_type_scat_dispersion_real
_atom_type_scat_dispersion_imag
_atom_type_scat_source
C C 0.0181 0.0091 'International Tables Vol C Tables 4.2.6.8 and 6.1.1.4'
H H 0.0000 0.0000 'International Tables Vol C Tables 4.2.6.8 and 6.1.1.4'
N N 0.0311 0.0180 'International Tables Vol C Tables 4.2.6.8 and 6.1.1.4'
O O 0.0492 0.0322 'International Tables Vol C Tables 4.2.6.8 and 6.1.1.4'
B B 0.0090 0.0039 'International Tables Vol C Tables 4.2.6.8 and 6.1.1.4'
F F 0.0727 0.0534 'International Tables Vol C Tables 4.2.6.8 and 6.1.1.4'
Cl Cl 0.3639 0.7018 'International Tables Vol C Tables 4.2.6.8 and 6.1.1.4'

loop_
_geom_angle_atom_site_label_1
_geom_angle_atom_site_label_2
_geom_angle_atom_site_label_3
_geom_angle
_geom_angle_site_symmetry_1
_geom_angle_site_symmetry_3
_geom_angle_publ_flag
O1 C1 O2 123.3(3) . . ?
O1 C1 C2 122.9(4) . . ?
O2 C1 C2 113.8(3) . . ?
C1 O2 H1 109.5 . . ?
C7 C2 C3 120.7(3) . . ?
C7 C2 C1 121.4(3) . . ?
C3 C2 C1 117.9(3) . . ?
C2 C3 C4 120.3(3) . . ?
C2 C3 H2 119.8 . . ?
C4 C3 H2 119.8 . . ?
C5 C4 C3 117.8(3) . . ?
C5 C4 H3 121.1 . . ?
C3 C4 H3 121.1 . . ?
C4 C5 C6 123.3(3) . . ?
C4 C5 N1 118.1(3) . . ?
C6 C5 N1 118.6(3) . . ?
C5 C6 C7 118.1(3) . . ?
C5 C6 H4 120.9 . . ?
C7 C6 H4 120.9 . . ?
C2 C7 C6 119.7(3) . . ?
C2 C7 H5 120.1 . . ?
C6 C7 H5 120.1 . . ?
C12 N1 C8 121.7(2) . . ?
C12 N1 C5 120.6(2) . . ?
C8 N1 C5 117.7(2) . . ?
N1 C8 C9 119.7(3) . . ?
N1 C8 H6 120.2 . . ?
C9 C8 H6 120.2 . . ?
C8 C9 C10 119.9(3) . . ?
C8 C9 H7 120.1 . . ?
C10 C9 H7 120.1 . . ?
C11 C10 C9 119.1(3) . . ?
C11 C10 C13 121.8(3) . . ?
C9 C10 C13 119.0(2) . . ?
C12 C11 C10 119.5(3) . . ?
C12 C11 H8 120.3 . . ?
C10 C11 H8 120.3 . . ?
N1 C12 C11 120.1(3) . . ?
N1 C12 H9 120.0 . . ?
C11 C12 H9 120.0 . . ?
C14 C13 C17 119.1(3) . . ?
C14 C13 C10 119.7(3) . . ?
C17 C13 C10 121.2(2) . . ?
C15 C14 C13 119.6(3) . . ?
C15 C14 H10 120.2 . . ?
C13 C14 H10 120.2 . . ?
N2 C15 C14 120.2(2) . . ?
N2 C15 H11 119.9 . . ?
C14 C15 H11 119.9 . . ?
C15 N2 C16 121.7(2) . . ?
C15 N2 C18 118.3(2) . . ?
C16 N2 C18 119.9(2) . . ?
N2 C16 C17 119.9(3) . . ?
N2 C16 H12 120.0 . . ?
C17 C16 H12 120.0 . . ?
C16 C17 C13 119.5(3) . . ?
C16 C17 H13 120.3 . . ?
C13 C17 H13 120.3 . . ?
C19 C18 C23 122.9(3) . . ?
C19 C18 N2 118.5(3) . . ?
C23 C18 N2 118.6(3) . . ?
C18 C19 C20 118.0(3) . . ?
C18 C19 H14 121.0 . . ?
C20 C19 H14 121.0 . . ?
C19 C20 C21 120.3(3) . . ?
C19 C20 H15 119.9 . . ?
C21 C20 H15 119.9 . . ?
C22 C21 C20 120.7(3) . . ?
C22 C21 C24 121.3(3) . . ?
C20 C21 C24 118.0(3) . . ?
C21 C22 C23 119.8(3) . . ?
C21 C22 H16 120.1 . . ?
C23 C22 H16 120.1 . . ?
C18 C23 C22 118.3(3) . . ?
C18 C23 H17 120.9 . . ?
C22 C23 H17 120.9 . . ?
O3 C24 O4 124.5(3) . . ?
O3 C24 C21 121.7(4) . . ?
O4 C24 C21 113.9(3) . . ?
C24 O4 H18 109.5 . . ?
O12 C25 C26 124.2(3) . . ?
O12 C25 C30 116.4(3) . . ?
C26 C25 C30 119.3(3) . . ?
C27 C26 C25 120.4(4) . . ?
C27 C26 H19 119.8 . . ?
C25 C26 H19 119.8 . . ?
C28 C27 C26 120.3(4) . . ?
C28 C27 H20 119.8 . . ?
C26 C27 H20 119.8 . . ?
C27 C28 C29 119.9(4) . . ?
C27 C28 H21 120.0 . . ?
C29 C28 H21 120.0 . . ?
C28 C29 C30 120.8(4) . . ?
C28 C29 H22 119.6 . . ?
C30 C29 H22 119.6 . . ?
O5 C30 C29 124.0(3) . . ?
O5 C30 C25 116.8(3) . . ?
C29 C30 C25 119.2(3) . . ?
C30 O5 C31 115.5(3) . . ?
O5 C31 C32 110.8(3) . . ?
O5 C31 H23 109.5 . . ?
C32 C31 H23 109.5 . . ?
O5 C31 H24 109.5 . . ?
C32 C31 H24 109.5 . . ?
H23 C31 H24 108.1 . . ?
O6 C32 C31 113.0(3) . . ?
O6 C32 H25 109.0 . . ?
C31 C32 H25 109.0 . . ?
O6 C32 H26 109.0 . . ?
C31 C32 H26 109.0 . . ?
H25 C32 H26 107.8 . . ?
C32 O6 C33 112.8(3) . . ?
O6 C33 C34 110.5(3) . . ?
O6 C33 H27 109.5 . . ?
C34 C33 H27 109.5 . . ?
O6 C33 H28 109.5 . . ?
C34 C33 H28 109.5 . . ?
H27 C33 H28 108.1 . . ?
O7 C34 C33 108.9(3) . . ?
O7 C34 H29 109.9 . . ?
C33 C34 H29 109.9 . . ?
O7 C34 H30 109.9 . . ?
C33 C34 H30 109.9 . . ?
H29 C34 H30 108.3 . . ?
C34 O7 C35 113.7(3) . . ?
O7 C35 C36 107.9(3) . . ?
O7 C35 H31 110.1 . . ?
C36 C35 H31 110.1 . . ?
O7 C35 H32 110.1 . . ?
C36 C35 H32 110.1 . . ?
H31 C35 H32 108.4 . . ?
O8 C36 C35 108.4(3) . . ?
O8 C36 H33 110.0 . . ?
C35 C36 H33 110.0 . . ?
O8 C36 H34 110.0 . . ?
C35 C36 H34 110.0 . . ?
H33 C36 H34 108.4 . . ?
C37 O8 C36 117.5(3) . . ?
O8 C37 C38 125.0(3) . . ?
O8 C37 C42 115.9(3) . . ?
C38 C37 C42 119.1(3) . . ?
C37 C38 C39 120.6(3) . . ?
C37 C38 H35 119.7 . . ?
C39 C38 H35 119.7 . . ?
C40 C39 C38 120.1(3) . . ?
C40 C39 H36 119.9 . . ?
C38 C39 H36 119.9 . . ?
C39 C40 C41 120.3(3) . . ?
C39 C40 H37 119.9 . . ?
C41 C40 H37 119.9 . . ?
C42 C41 C40 120.2(3) . . ?
C42 C41 H38 119.9 . . ?
C40 C41 H38 119.9 . . ?
O9 C42 C41 123.7(3) . . ?
O9 C42 C37 116.5(3) . . ?
C41 C42 C37 119.8(3) . . ?
C42 O9 C43 116.1(2) . . ?
O9 C43 C44 109.6(3) . . ?
O9 C43 H39 109.8 . . ?
C44 C43 H39 109.8 . . ?
O9 C43 H40 109.8 . . ?
C44 C43 H40 109.8 . . ?
H39 C43 H40 108.2 . . ?
O10 C44 C43 109.2(3) . . ?
O10 C44 H41 109.8 . . ?
C43 C44 H41 109.8 . . ?
O10 C44 H42 109.8 . . ?
C43 C44 H42 109.8 . . ?
H41 C44 H42 108.3 . . ?
C45 O10 C44 112.4(3) . . ?
O10 C45 C46 111.3(3) . . ?
O10 C45 H43 109.4 . . ?
C46 C45 H43 109.4 . . ?
O10 C45 H44 109.4 . . ?
C46 C45 H44 109.4 . . ?
H43 C45 H44 108.0 . . ?
O11 C46 C45 111.6(3) . . ?
O11 C46 H45 109.3 . . ?
C45 C46 H45 109.3 . . ?
O11 C46 H46 109.3 . . ?
C45 C46 H46 109.3 . . ?
H45 C46 H46 108.0 . . ?
C46 O11 C47 117.7(3) . . ?
O11 C47 C48 109.8(3) . . ?
O11 C47 H47 109.7 . . ?
C48 C47 H47 109.7 . . ?
O11 C47 H48 109.7 . . ?
C48 C47 H48 109.7 . . ?
H47 C47 H48 108.2 . . ?
O12 C48 C47 110.8(3) . . ?
O12 C48 H49 109.5 . . ?
C47 C48 H49 109.5 . . ?
O12 C48 H50 109.5 . . ?
C47 C48 H50 109.5 . . ?
H49 C48 H50 108.1 . . ?
C25 O12 C48 116.4(3) . . ?
O20 C49 C50 124.6(3) . . ?
O20 C49 C54 116.3(3) . . ?
C50 C49 C54 119.2(3) . . ?
C49 C50 C51 120.7(4) . . ?
C49 C50 H51 119.7 . . ?
C51 C50 H51 119.7 . . ?
C52 C51 C50 120.2(3) . . ?
C52 C51 H52 119.9 . . ?
C50 C51 H52 119.9 . . ?
C51 C52 C53 119.9(4) . . ?
C51 C52 H53 120.0 . . ?
C53 C52 H53 120.0 . . ?
C54 C53 C52 120.5(3) . . ?
C54 C53 H54 119.7 . . ?
C52 C53 H54 119.7 . . ?
O13 C54 C53 124.8(3) . . ?
O13 C54 C49 115.7(3) . . ?
C53 C54 C49 119.5(3) . . ?
C54 O13 C55 115.7(2) . . ?
O13 C55 C56 110.3(3) . . ?
O13 C55 H55 109.6 . . ?
C56 C55 H55 109.6 . . ?
O13 C55 H56 109.6 . . ?
C56 C55 H56 109.6 . . ?
H55 C55 H56 108.1 . . ?
O14 C56 C55 111.0(2) . . ?
O14 C56 H57 109.4 . . ?
C55 C56 H57 109.4 . . ?
O14 C56 H58 109.4 . . ?
C55 C56 H58 109.4 . . ?
H57 C56 H58 108.0 . . ?
C56 O14 C57 112.5(2) . . ?
O14 C57 C58 110.0(2) . . ?
O14 C57 H59 109.7 . . ?
C58 C57 H59 109.7 . . ?
O14 C57 H60 109.7 . . ?
C58 C57 H60 109.7 . . ?
H59 C57 H60 108.2 . . ?
O15 C58 C57 109.0(3) . . ?
O15 C58 H61 109.9 . . ?
C57 C58 H61 109.9 . . ?
O15 C58 H62 109.9 . . ?
C57 C58 H62 109.9 . . ?
H61 C58 H62 108.3 . . ?
C58 O15 C59 114.0(2) . . ?
O15 C59 C60 107.1(3) . . ?
O15 C59 H63 110.3 . . ?
C60 C59 H63 110.3 . . ?
O15 C59 H64 110.3 . . ?
C60 C59 H64 110.3 . . ?
H63 C59 H64 108.5 . . ?
O16 C60 C59 108.1(2) . . ?
O16 C60 H65 110.1 . . ?
C59 C60 H65 110.1 . . ?
O16 C60 H66 110.1 . . ?
C59 C60 H66 110.1 . . ?
H65 C60 H66 108.4 . . ?
C61 O16 C60 117.7(2) . . ?
O16 C61 C62 125.3(3) . . ?
O16 C61 C66 115.4(3) . . ?
C62 C61 C66 119.4(3) . . ?
C61 C62 C63 120.4(3) . . ?
C61 C62 H67 119.8 . . ?
C63 C62 H67 119.8 . . ?
C64 C63 C62 120.1(3) . . ?
C64 C63 H68 119.9 . . ?
C62 C63 H68 119.9 . . ?
C63 C64 C65 120.2(3) . . ?
C63 C64 H69 119.9 . . ?
C65 C64 H69 119.9 . . ?
C66 C65 C64 120.5(3) . . ?
C66 C65 H70 119.7 . . ?
C64 C65 H70 119.7 . . ?
O17 C66 C65 125.1(3) . . ?
O17 C66 C61 115.6(3) . . ?
C65 C66 C61 119.3(3) . . ?
C66 O17 C67 116.0(2) . . ?
O17 C67 C68 109.6(3) . . ?
O17 C67 H71 109.7 . . ?
C68 C67 H71 109.7 . . ?
O17 C67 H72 109.7 . . ?
C68 C67 H72 109.7 . . ?
H71 C67 H72 108.2 . . ?
O18 C68 C67 110.6(3) . . ?
O18 C68 H73 109.5 . . ?
C67 C68 H73 109.5 . . ?
O18 C68 H74 109.5 . . ?
C67 C68 H74 109.5 . . ?
H73 C68 H74 108.1 . . ?
C68 O18 C69 112.3(2) . . ?
O18 C69 C70 109.5(2) . . ?
O18 C69 H75 109.8 . . ?
C70 C69 H75 109.8 . . ?
O18 C69 H76 109.8 . . ?
C70 C69 H76 109.8 . . ?
H75 C69 H76 108.2 . . ?
O19 C70 C69 109.0(3) . . ?
O19 C70 H77 109.9 . . ?
C69 C70 H77 109.9 . . ?
O19 C70 H78 109.9 . . ?
C69 C70 H78 109.9 . . ?
H77 C70 H78 108.3 . . ?
C71 O19 C70 113.5(3) . . ?
O19 C71 C72 107.7(3) . . ?
O19 C71 H79 110.2 . . ?
C72 C71 H79 110.2 . . ?
O19 C71 H80 110.2 . . ?
C72 C71 H80 110.2 . . ?
H79 C71 H80 108.5 . . ?
O20 C72 C71 108.0(3) . . ?
O20 C72 H81 110.1 . . ?
C71 C72 H81 110.1 . . ?
O20 C72 H82 110.1 . . ?
C71 C72 H82 110.1 . . ?
H81 C72 H82 108.4 . . ?
C49 O20 C72 116.7(2) . . ?
C89 B1 C97 104.5(2) . . ?
C89 B1 C81 114.0(3) . . ?
C97 B1 C81 112.6(3) . . ?
C89 B1 C73 109.8(3) . . ?
C97 B1 C73 112.7(3) . . ?
C81 B1 C73 103.5(2) . . ?
C74 C73 C78 116.2(3) . . ?
C74 C73 B1 122.4(3) . . ?
C78 C73 B1 121.2(3) . . ?
C73 C74 C75 121.0(3) . . ?
C73 C74 H83 119.5 . . ?
C75 C74 H83 119.5 . . ?
C76 C75 C74 121.3(3) . . ?
C76 C75 C79 119.7(3) . . ?
C74 C75 C79 119.0(4) . . ?
C77 C76 C75 118.6(3) . . ?
C77 C76 H84 120.7 . . ?
C75 C76 H84 120.7 . . ?
C76 C77 C78 120.6(3) . . ?
C76 C77 C80 121.8(3) . . ?
C78 C77 C80 117.6(4) . . ?
C77 C78 C73 122.3(3) . . ?
C77 C78 H85 118.8 . . ?
C73 C78 H85 118.8 . . ?
F1 C79 F3 111.5(5) . . ?
F1 C79 F2 103.9(4) . . ?
F3 C79 F2 100.9(4) . . ?
F1 C79 C75 113.4(4) . . ?
F3 C79 C75 113.6(3) . . ?
F2 C79 C75 112.4(4) . . ?
F5 C80 F4 105.5(4) . . ?
F5 C80 F6 104.4(4) . . ?
F4 C80 F6 107.5(5) . . ?
F5 C80 C77 113.8(4) . . ?
F4 C80 C77 113.3(3) . . ?
F6 C80 C77 111.6(3) . . ?
C82 C81 C86 115.8(3) . . ?
C82 C81 B1 123.7(3) . . ?
C86 C81 B1 120.1(3) . . ?
C81 C82 C83 122.3(3) . . ?
C81 C82 H86 118.9 . . ?
C83 C82 H86 118.9 . . ?
C84 C83 C82 120.8(3) . . ?
C84 C83 C87 120.3(3) . . ?
C82 C83 C87 118.8(3) . . ?
C83 C84 C85 118.1(3) . . ?
C83 C84 H87 121.0 . . ?
C85 C84 H87 121.0 . . ?
C86 C85 C84 120.8(3) . . ?
C86 C85 C88 121.1(3) . . ?
C84 C85 C88 118.1(3) . . ?
C85 C86 C81 122.1(3) . . ?
C85 C86 H88 119.0 . . ?
C81 C86 H88 119.0 . . ?
F8 C87 F7 106.5(3) . . ?
F8 C87 F9 106.5(3) . . ?
F7 C87 F9 104.0(4) . . ?
F8 C87 C83 113.3(3) . . ?
F7 C87 C83 113.4(3) . . ?
F9 C87 C83 112.5(3) . . ?
F10 C88 F11 106.0(4) . . ?
F10 C88 F12 106.8(3) . . ?
F11 C88 F12 105.0(3) . . ?
F10 C88 C85 114.2(3) . . ?
F11 C88 C85 112.3(3) . . ?
F12 C88 C85 112.0(4) . . ?
C90 C89 C94 116.1(3) . . ?
C90 C89 B1 119.4(3) . . ?
C94 C89 B1 124.5(3) . . ?
C91 C90 C89 122.1(4) . . ?
C91 C90 H89 119.0 . . ?
C89 C90 H89 119.0 . . ?
C90 C91 C92 120.1(4) . . ?
C90 C91 C95 119.4(4) . . ?
C92 C91 C95 120.5(4) . . ?
C93 C92 C91 118.6(4) . . ?
C93 C92 H90 120.7 . . ?
C91 C92 H90 120.7 . . ?
C94 C93 C92 120.4(4) . . ?
C94 C93 C96 119.0(4) . . ?
C92 C93 C96 120.5(4) . . ?
C93 C94 C89 122.5(4) . . ?
C93 C94 H91 118.7 . . ?
C89 C94 H91 118.7 . . ?
F13 C95 F14 109.4(5) . . ?
F13 C95 F15 107.5(5) . . ?
F14 C95 F15 103.1(4) . . ?
F13 C95 C91 112.3(4) . . ?
F14 C95 C91 113.1(5) . . ?
F15 C95 C91 111.0(5) . . ?
F18 C96 F17 108.3(5) . . ?
F18 C96 F16 104.4(5) . . ?
F17 C96 F16 106.4(5) . . ?
F18 C96 C93 114.4(5) . . ?
F17 C96 C93 110.1(4) . . ?
F16 C96 C93 112.8(5) . . ?
C98 C97 C102 116.1(3) . . ?
C98 C97 B1 121.8(3) . . ?
C102 C97 B1 121.8(3) . . ?
C97 C98 C99 122.0(3) . . ?
C97 C98 H92 119.0 . . ?
C99 C98 H92 119.0 . . ?
C100 C99 C98 120.7(3) . . ?
C100 C99 C103 120.1(3) . . ?
C98 C99 C103 119.2(3) . . ?
C99 C100 C101 118.7(3) . . ?
C99 C100 H93 120.7 . . ?
C101 C100 H93 120.7 . . ?
C100 C101 C102 120.5(3) . . ?
C100 C101 C104 118.9(3) . . ?
C102 C101 C104 120.6(3) . . ?
C101 C102 C97 122.1(3) . . ?
C101 C102 H94 119.0 . . ?
C97 C102 H94 119.0 . . ?
F21 C103 F20 108.3(5) . . ?
F21 C103 F19 107.8(5) . . ?
F20 C103 F19 102.0(3) . . ?
F21 C103 C99 113.5(4) . . ?
F20 C103 C99 113.5(4) . . ?
F19 C103 C99 111.0(4) . . ?
F24 C104 F22 106.1(3) . . ?
F24 C104 F23 107.2(3) . . ?
F22 C104 F23 105.1(3) . . ?
F24 C104 C101 113.2(3) . . ?
F22 C104 C101 113.1(3) . . ?
F23 C104 C101 111.5(3) . . ?
C129 B2 C113 114.1(2) . . ?
C129 B2 C105 112.7(2) . . ?
C113 B2 C105 105.0(2) . . ?
C129 B2 C121 105.9(2) . . ?
C113 B2 C121 110.5(2) . . ?
C105 B2 C121 108.7(2) . . ?
C106 C105 C110 115.5(3) . . ?
C106 C105 B2 119.0(2) . . ?
C110 C105 B2 125.4(3) . . ?
C107 C106 C105 122.3(3) . . ?
C107 C106 H95 118.8 . . ?
C105 C106 H95 118.8 . . ?
C108 C107 C106 121.2(3) . . ?
C108 C107 C111 121.1(3) . . ?
C106 C107 C111 117.6(3) . . ?
C109 C108 C107 117.4(3) . . ?
C109 C108 H96 121.3 . . ?
C107 C108 H96 121.3 . . ?
C108 C109 C110 121.4(3) . . ?
C108 C109 C112 120.3(3) . . ?
C110 C109 C112 118.3(3) . . ?
C109 C110 C105 122.2(3) . . ?
C109 C110 H97 118.9 . . ?
C105 C110 H97 118.9 . . ?
F27 C111 F25 106.4(3) . . ?
F27 C111 F26 106.2(2) . . ?
F25 C111 F26 105.8(3) . . ?
F27 C111 C107 113.7(3) . . ?
F25 C111 C107 112.4(2) . . ?
F26 C111 C107 111.7(3) . . ?
F28 C112 F30 106.0(3) . . ?
F28 C112 F29 107.2(3) . . ?
F30 C112 F29 105.7(3) . . ?
F28 C112 C109 113.1(3) . . ?
F30 C112 C109 112.2(3) . . ?
F29 C112 C109 112.1(3) . . ?
C118 C113 C114 115.2(3) . . ?
C118 C113 B2 120.3(3) . . ?
C114 C113 B2 124.3(3) . . ?
C115 C114 C113 122.1(3) . . ?
C115 C114 H98 119.0 . . ?
C113 C114 H98 119.0 . . ?
C116 C115 C114 121.3(3) . . ?
C116 C115 C119 117.9(3) . . ?
C114 C115 C119 120.7(3) . . ?
C115 C116 C117 117.5(3) . . ?
C115 C116 H99 121.2 . . ?
C117 C116 H99 121.2 . . ?
C116 C117 C118 121.0(3) . . ?
C116 C117 C120 120.6(3) . . ?
C118 C117 C120 118.4(3) . . ?
C117 C118 C113 122.8(3) . . ?
C117 C118 H100 118.6 . . ?
C113 C118 H100 118.6 . . ?
F33 C119 F32 107.5(3) . . ?
F33 C119 F31 105.5(3) . . ?
F32 C119 F31 105.4(3) . . ?
F33 C119 C115 113.6(3) . . ?
F32 C119 C115 112.0(3) . . ?
F31 C119 C115 112.3(3) . . ?
F34 C120 F36 107.1(3) . . ?
F34 C120 F35 106.7(3) . . ?
F36 C120 F35 105.6(3) . . ?
F34 C120 C117 113.4(3) . . ?
F36 C120 C117 112.3(3) . . ?
F35 C120 C117 111.2(3) . . ?
C126 C121 C122 115.4(3) . . ?
C126 C121 B2 122.2(2) . . ?
C122 C121 B2 122.4(3) . . ?
C123 C122 C121 121.8(3) . . ?
C123 C122 H101 119.1 . . ?
C121 C122 H101 119.1 . . ?
C124 C123 C122 121.5(3) . . ?
C124 C123 C127 119.4(3) . . ?
C122 C123 C127 119.1(3) . . ?
C123 C124 C125 117.7(3) . . ?
C123 C124 H102 121.1 . . ?
C125 C124 H102 121.1 . . ?
C124 C125 C126 120.5(3) . . ?
C124 C125 C128 120.8(3) . . ?
C126 C125 C128 118.6(3) . . ?
C125 C126 C121 123.0(3) . . ?
C125 C126 H103 118.5 . . ?
C121 C126 H103 118.5 . . ?
F37 C127 F39 107.2(3) . . ?
F37 C127 F38 105.3(3) . . ?
F39 C127 F38 105.8(3) . . ?
F37 C127 C123 113.0(3) . . ?
F39 C127 C123 112.6(3) . . ?
F38 C127 C123 112.4(3) . . ?
F40 C128 F42 106.6(3) . . ?
F40 C128 F41 108.6(3) . . ?
F42 C128 F41 102.7(3) . . ?
F40 C128 C125 113.1(3) . . ?
F42 C128 C125 112.9(3) . . ?
F41 C128 C125 112.2(3) . . ?
C130 C129 C134 115.3(3) . . ?
C130 C129 B2 121.4(3) . . ?
C134 C129 B2 123.1(3) . . ?
C131 C130 C129 123.1(3) . . ?
C131 C130 H104 118.4 . . ?
C129 C130 H104 118.4 . . ?
C130 C131 C132 120.2(3) . . ?
C130 C131 C135 119.7(3) . . ?
C132 C131 C135 120.1(3) . . ?
C133 C132 C131 117.8(3) . . ?
C133 C132 H105 121.1 . . ?
C131 C132 H105 121.1 . . ?
C132 C133 C134 121.4(3) . . ?
C132 C133 C136 116.2(4) . . ?
C134 C133 C136 122.5(4) . . ?
C132 C133 C137 122.1(5) . . ?
C134 C133 C137 116.5(5) . . ?
C133 C134 C129 122.1(3) . . ?
C133 C134 H106 119.0 . . ?
C129 C134 H106 119.0 . . ?
F45 C135 F44 108.9(4) . . ?
F45 C135 F43 106.2(4) . . ?
F44 C135 F43 100.6(4) . . ?
F45 C135 C131 115.1(3) . . ?
F44 C135 C131 113.0(4) . . ?
F43 C135 C131 111.8(4) . . ?
F48 C136 F47 107.3(7) . . ?
F48 C136 F46 105.9(7) . . ?
F47 C136 F46 108.4(7) . . ?
F48 C136 C133 114.9(6) . . ?
F47 C136 C133 109.4(6) . . ?
F46 C136 C133 110.7(7) . . ?
F50 C137 F49 105.5(9) . . ?
F50 C137 F51 104.9(9) . . ?
F49 C137 F51 104.4(9) . . ?
F50 C137 C133 112.7(8) . . ?
F49 C137 C133 117.6(8) . . ?
F51 C137 C133 110.6(8) . . ?
Cl3 C138 Cl2 110.8(4) . . ?
Cl3 C138 Cl1 110.4(4) . . ?
Cl2 C138 Cl1 110.9(3) . . ?
Cl3 C138 H107 108.2 . . ?
Cl2 C138 H107 108.2 . . ?
Cl1 C138 H107 108.2 . . ?
Cl4 C139 Cl5 109.3(6) . . ?
Cl4 C139 Cl6 109.8(6) . . ?
Cl5 C139 Cl6 109.3(5) . . ?
Cl4 C139 H108 109.4 . . ?
Cl5 C139 H108 109.4 . . ?
Cl6 C139 H108 109.4 . . ?
Cl9 C140 Cl7 109.4(9) . . ?
Cl9 C140 Cl8 117.0(10) . . ?
Cl7 C140 Cl8 103.8(8) . . ?
Cl9 C140 H109 108.8 . . ?
Cl7 C140 H109 108.8 . . ?
Cl8 C140 H109 108.8 . . ?
Cl10 C141 Cl12 113.1(8) . . ?
Cl10 C141 Cl11 108.2(7) . . ?
Cl12 C141 Cl11 109.7(7) . . ?
Cl10 C141 H110 108.6 . . ?
Cl12 C141 H110 108.6 . . ?
Cl11 C141 H110 108.6 . . ?
Cl14 C142 Cl13 109.2(17) . . ?
Cl14 C142 Cl15 112.2(18) . . ?
Cl13 C142 Cl15 112.4(18) . . ?
Cl14 C142 H111 107.6 . . ?
Cl13 C142 H111 107.6 . . ?
Cl15 C142 H111 107.6 . . ?
Cl18 C143 Cl16 111.8(14) . . ?
Cl18 C143 Cl17 110.9(14) . . ?
Cl16 C143 Cl17 114.6(15) . . ?
Cl18 C143 H112 106.3 . . ?
Cl16 C143 H112 106.3 . . ?
Cl17 C143 H112 106.3 . . ?
Cl19 C144 Cl20 107.9(7) . . ?
Cl19 C144 Cl21 112.8(8) . . ?
Cl20 C144 Cl21 108.1(8) . . ?
Cl19 C144 H113 109.3 . . ?
Cl20 C144 H113 109.3 . . ?
Cl21 C144 H113 109.3 . . ?
Cl24 C145 Cl22 106.3(13) . . ?
Cl24 C145 Cl23 110.2(14) . . ?
Cl22 C145 Cl23 109.3(14) . . ?
Cl24 C145 H114 110.3 . . ?
Cl22 C145 H114 110.3 . . ?
Cl23 C145 H114 110.3 . . ?
Cl27 C146 Cl25 109.9(14) . . ?
Cl27 C146 Cl26 109.3(15) . . ?
Cl25 C146 Cl26 107.8(14) . . ?
Cl27 C146 H115 109.9 . . ?
Cl25 C146 H115 109.9 . . ?
Cl26 C146 H115 109.9 . . ?
Cl30 C147 Cl29 115.1(10) . . ?
Cl30 C147 Cl28 111.9(11) . . ?
Cl29 C147 Cl28 104.4(10) . . ?
Cl30 C147 H116 108.4 . . ?
Cl29 C147 H116 108.4 . . ?
Cl28 C147 H116 108.4 . . ?
Cl32 C148 Cl33 114.6(15) . . ?
Cl32 C148 Cl31 109.2(14) . . ?
Cl33 C148 Cl31 109.9(14) . . ?
Cl32 C148 H117 107.6 . . ?
Cl33 C148 H117 107.6 . . ?
Cl31 C148 H117 107.6 . . ?
Cl34 C149 Cl35 110.1(17) . . ?
Cl34 C149 Cl36 110.7(18) . . ?
Cl35 C149 Cl36 110.2(17) . . ?
Cl34 C149 H118 108.6 . . ?
Cl35 C149 H118 108.6 . . ?
Cl36 C149 H118 108.6 . . ?
C150 O21 H119 109.5 . . ?
O21 C150 H120 109.5 . . ?
O21 C150 H121 109.5 . . ?
H120 C150 H121 109.5 . . ?
O21 C150 H122 109.5 . . ?
H120 C150 H122 109.5 . . ?
H121 C150 H122 109.5 . . ?
C151 O22 H123 109.5 . . ?
O22 C151 H124 109.5 . . ?
O22 C151 H125 109.5 . . ?
H124 C151 H125 109.5 . . ?
O22 C151 H126 109.5 . . ?
H124 C151 H126 109.5 . . ?
H125 C151 H126 109.5 . . ?
C152 O23 H127 109.5 . . ?
O23 C152 H128 109.5 . . ?
O23 C152 H129 109.5 . . ?
H128 C152 H129 109.5 . . ?
O23 C152 H130 109.5 . . ?
H128 C152 H130 109.5 . . ?
H129 C152 H130 109.5 . . ?
C153 O24 H131 109.5 . . ?
O24 C153 H132 109.5 . . ?
O24 C153 H133 109.5 . . ?
H132 C153 H133 109.5 . . ?
O24 C153 H134 109.5 . . ?
H132 C153 H134 109.5 . . ?
H133 C153 H134 109.5 . . ?

loop_
_geom_bond_atom_site_label_1
_geom_bond_atom_site_label_2
_geom_bond_distance
_geom_bond_site_symmetry_2
_geom_bond_publ_flag
O1 C1 1.207(5) . ?
C1 O2 1.293(5) . ?
C1 C2 1.493(5) . ?
O2 H1 0.8400 . ?
C2 C7 1.383(5) . ?
C2 C3 1.391(5) . ?
C3 C4 1.392(5) . ?
C3 H2 0.9500 . ?
C4 C5 1.375(4) . ?
C4 H3 0.9500 . ?
C5 C6 1.388(4) . ?
C5 N1 1.457(4) . ?
C6 C7 1.395(4) . ?
C6 H4 0.9500 . ?
C7 H5 0.9500 . ?
N1 C12 1.343(4) . ?
N1 C8 1.359(4) . ?
C8 C9 1.370(4) . ?
C8 H6 0.9500 . ?
C9 C10 1.390(4) . ?
C9 H7 0.9500 . ?
C10 C11 1.389(4) . ?
C10 C13 1.480(4) . ?
C11 C12 1.379(4) . ?
C11 H8 0.9500 . ?
C12 H9 0.9500 . ?
C13 C14 1.390(4) . ?
C13 C17 1.399(4) . ?
C14 C15 1.368(4) . ?
C14 H10 0.9500 . ?
C15 N2 1.351(4) . ?
C15 H11 0.9500 . ?
N2 C16 1.352(4) . ?
N2 C18 1.458(4) . ?
C16 C17 1.371(4) . ?
C16 H12 0.9500 . ?
C17 H13 0.9500 . ?
C18 C19 1.383(4) . ?
C18 C23 1.386(4) . ?
C19 C20 1.387(4) . ?
C19 H14 0.9500 . ?
C20 C21 1.389(5) . ?
C20 H15 0.9500 . ?
C21 C22 1.386(5) . ?
C21 C24 1.496(4) . ?
C22 C23 1.391(4) . ?
C22 H16 0.9500 . ?
C23 H17 0.9500 . ?
C24 O3 1.215(5) . ?
C24 O4 1.313(5) . ?
O4 H18 0.8400 . ?
C25 O12 1.371(4) . ?
C25 C26 1.396(5) . ?
C25 C30 1.403(5) . ?
C26 C27 1.392(6) . ?
C26 H19 0.9500 . ?
C27 C28 1.373(6) . ?
C27 H20 0.9500 . ?
C28 C29 1.388(5) . ?
C28 H21 0.9500 . ?
C29 C30 1.397(5) . ?
C29 H22 0.9500 . ?
C30 O5 1.374(4) . ?
O5 C31 1.443(4) . ?
C31 C32 1.498(5) . ?
C31 H23 0.9900 . ?
C31 H24 0.9900 . ?
C32 O6 1.412(4) . ?
C32 H25 0.9900 . ?
C32 H26 0.9900 . ?
O6 C33 1.419(4) . ?
C33 C34 1.503(5) . ?
C33 H27 0.9900 . ?
C33 H28 0.9900 . ?
C34 O7 1.425(4) . ?
C34 H29 0.9900 . ?
C34 H30 0.9900 . ?
O7 C35 1.428(4) . ?
C35 C36 1.495(5) . ?
C35 H31 0.9900 . ?
C35 H32 0.9900 . ?
C36 O8 1.440(4) . ?
C36 H33 0.9900 . ?
C36 H34 0.9900 . ?
O8 C37 1.368(4) . ?
C37 C38 1.392(5) . ?
C37 C42 1.404(5) . ?
C38 C39 1.392(5) . ?
C38 H35 0.9500 . ?
C39 C40 1.368(6) . ?
C39 H36 0.9500 . ?
C40 C41 1.394(5) . ?
C40 H37 0.9500 . ?
C41 C42 1.388(5) . ?
C41 H38 0.9500 . ?
C42 O9 1.377(4) . ?
O9 C43 1.439(4) . ?
C43 C44 1.501(5) . ?
C43 H39 0.9900 . ?
C43 H40 0.9900 . ?
C44 O10 1.427(4) . ?
C44 H41 0.9900 . ?
C44 H42 0.9900 . ?
O10 C45 1.398(5) . ?
C45 C46 1.481(6) . ?
C45 H43 0.9900 . ?
C45 H44 0.9900 . ?
C46 O11 1.400(4) . ?
C46 H45 0.9900 . ?
C46 H46 0.9900 . ?
O11 C47 1.405(4) . ?
C47 C48 1.470(6) . ?
C47 H47 0.9900 . ?
C47 H48 0.9900 . ?
C48 O12 1.433(4) . ?
C48 H49 0.9900 . ?
C48 H50 0.9900 . ?
C49 O20 1.365(4) . ?
C49 C50 1.388(5) . ?
C49 C54 1.416(5) . ?
C50 C51 1.388(6) . ?
C50 H51 0.9500 . ?
C51 C52 1.377(6) . ?
C51 H52 0.9500 . ?
C52 C53 1.397(5) . ?
C52 H53 0.9500 . ?
C53 C54 1.384(5) . ?
C53 H54 0.9500 . ?
C54 O13 1.373(4) . ?
O13 C55 1.441(4) . ?
C55 C56 1.498(4) . ?
C55 H55 0.9900 . ?
C55 H56 0.9900 . ?
C56 O14 1.420(4) . ?
C56 H57 0.9900 . ?
C56 H58 0.9900 . ?
O14 C57 1.425(4) . ?
C57 C58 1.491(5) . ?
C57 H59 0.9900 . ?
C57 H60 0.9900 . ?
C58 O15 1.423(4) . ?
C58 H61 0.9900 . ?
C58 H62 0.9900 . ?
O15 C59 1.431(4) . ?
C59 C60 1.503(5) . ?
C59 H63 0.9900 . ?
C59 H64 0.9900 . ?
C60 O16 1.432(3) . ?
C60 H65 0.9900 . ?
C60 H66 0.9900 . ?
O16 C61 1.371(4) . ?
C61 C62 1.387(4) . ?
C61 C66 1.408(4) . ?
C62 C63 1.395(5) . ?
C62 H67 0.9500 . ?
C63 C64 1.369(5) . ?
C63 H68 0.9500 . ?
C64 C65 1.390(5) . ?
C64 H69 0.9500 . ?
C65 C66 1.388(4) . ?
C65 H70 0.9500 . ?
C66 O17 1.366(4) . ?
O17 C67 1.444(4) . ?
C67 C68 1.499(5) . ?
C67 H71 0.9900 . ?
C67 H72 0.9900 . ?
C68 O18 1.424(4) . ?
C68 H73 0.9900 . ?
C68 H74 0.9900 . ?
O18 C69 1.428(4) . ?
C69 C70 1.495(5) . ?
C69 H75 0.9900 . ?
C69 H76 0.9900 . ?
C70 O19 1.421(4) . ?
C70 H77 0.9900 . ?
C70 H78 0.9900 . ?
O19 C71 1.421(4) . ?
C71 C72 1.504(5) . ?
C71 H79 0.9900 . ?
C71 H80 0.9900 . ?
C72 O20 1.446(4) . ?
C72 H81 0.9900 . ?
C72 H82 0.9900 . ?
B1 C89 1.636(5) . ?
B1 C97 1.641(5) . ?
B1 C81 1.644(4) . ?
B1 C73 1.650(4) . ?
C73 C74 1.391(5) . ?
C73 C78 1.400(5) . ?
C74 C75 1.406(5) . ?
C74 H83 0.9500 . ?
C75 C76 1.372(6) . ?
C75 C79 1.483(6) . ?
C76 C77 1.370(6) . ?
C76 H84 0.9500 . ?
C77 C78 1.390(5) . ?
C77 C80 1.498(6) . ?
C78 H85 0.9500 . ?
C79 F1 1.293(5) . ?
C79 F3 1.311(6) . ?
C79 F2 1.366(5) . ?
C80 F5 1.304(5) . ?
C80 F4 1.315(6) . ?
C80 F6 1.317(5) . ?
C81 C82 1.393(5) . ?
C81 C86 1.404(5) . ?
C82 C83 1.398(4) . ?
C82 H86 0.9500 . ?
C83 C84 1.376(5) . ?
C83 C87 1.501(5) . ?
C84 C85 1.395(5) . ?
C84 H87 0.9500 . ?
C85 C86 1.389(4) . ?
C85 C88 1.487(5) . ?
C86 H88 0.9500 . ?
C87 F8 1.311(4) . ?
C87 F7 1.326(5) . ?
C87 F9 1.330(5) . ?
C88 F10 1.321(5) . ?
C88 F11 1.343(4) . ?
C88 F12 1.350(5) . ?
C89 C90 1.397(5) . ?
C89 C94 1.401(5) . ?
C90 C91 1.386(5) . ?
C90 H89 0.9500 . ?
C91 C92 1.402(7) . ?
C91 C95 1.496(7) . ?
C92 C93 1.385(7) . ?
C92 H90 0.9500 . ?
C93 C94 1.376(6) . ?
C93 C96 1.508(7) . ?
C94 H91 0.9500 . ?
C95 F13 1.303(6) . ?
C95 F14 1.313(6) . ?
C95 F15 1.348(6) . ?
C96 F18 1.287(6) . ?
C96 F17 1.346(6) . ?
C96 F16 1.359(8) . ?
C97 C98 1.395(4) . ?
C97 C102 1.400(4) . ?
C98 C99 1.397(5) . ?
C98 H92 0.9500 . ?
C99 C100 1.378(5) . ?
C99 C103 1.503(5) . ?
C100 C101 1.382(5) . ?
C100 H93 0.9500 . ?
C101 C102 1.396(5) . ?
C101 C104 1.495(5) . ?
C102 H94 0.9500 . ?
C103 F21 1.276(5) . ?
C103 F20 1.314(5) . ?
C103 F19 1.358(6) . ?
C104 F24 1.320(5) . ?
C104 F22 1.330(4) . ?
C104 F23 1.342(4) . ?
B2 C129 1.639(4) . ?
B2 C113 1.646(4) . ?
B2 C105 1.649(4) . ?
B2 C121 1.650(4) . ?
C105 C106 1.398(4) . ?
C105 C110 1.402(4) . ?
C106 C107 1.393(4) . ?
C106 H95 0.9500 . ?
C107 C108 1.388(4) . ?
C107 C111 1.492(5) . ?
C108 C109 1.384(5) . ?
C108 H96 0.9500 . ?
C109 C110 1.393(4) . ?
C109 C112 1.500(4) . ?
C110 H97 0.9500 . ?
C111 F27 1.337(4) . ?
C111 F25 1.342(4) . ?
C111 F26 1.357(4) . ?
C112 F28 1.331(4) . ?
C112 F30 1.334(4) . ?
C112 F29 1.337(4) . ?
C113 C118 1.398(4) . ?
C113 C114 1.407(4) . ?
C114 C115 1.396(4) . ?
C114 H98 0.9500 . ?
C115 C116 1.385(5) . ?
C115 C119 1.491(5) . ?
C116 C117 1.389(5) . ?
C116 H99 0.9500 . ?
C117 C118 1.391(4) . ?
C117 C120 1.492(5) . ?
C118 H100 0.9500 . ?
C119 F33 1.333(4) . ?
C119 F32 1.336(4) . ?
C119 F31 1.352(4) . ?
C120 F34 1.333(4) . ?
C120 F36 1.338(4) . ?
C120 F35 1.351(4) . ?
C121 C126 1.396(4) . ?
C121 C122 1.402(4) . ?
C122 C123 1.392(4) . ?
C122 H101 0.9500 . ?
C123 C124 1.383(5) . ?
C123 C127 1.494(4) . ?
C124 C125 1.385(4) . ?
C124 H102 0.9500 . ?
C125 C126 1.392(4) . ?
C125 C128 1.499(5) . ?
C126 H103 0.9500 . ?
C127 F37 1.334(4) . ?
C127 F39 1.346(4) . ?
C127 F38 1.350(4) . ?
C128 F40 1.323(4) . ?
C128 F42 1.328(5) . ?
C128 F41 1.348(5) . ?
C129 C130 1.397(4) . ?
C129 C134 1.399(4) . ?
C130 C131 1.389(4) . ?
C130 H104 0.9500 . ?
C131 C132 1.392(5) . ?
C131 C135 1.478(5) . ?
C132 C133 1.382(5) . ?
C132 H105 0.9500 . ?
C133 C134 1.393(4) . ?
C133 C136 1.497(9) . ?
C133 C137 1.528(11) . ?
C134 H106 0.9500 . ?
C135 F45 1.306(5) . ?
C135 F44 1.319(6) . ?
C135 F43 1.350(6) . ?
C136 F48 1.299(9) . ?
C136 F47 1.307(9) . ?
C136 F46 1.310(9) . ?
C137 F50 1.317(11) . ?
C137 F49 1.324(11) . ?
C137 F51 1.330(11) . ?
Cl1 C138 1.756(7) . ?
Cl2 C138 1.755(6) . ?
Cl3 C138 1.736(6) . ?
C138 H107 1.0000 . ?
Cl4 C139 1.736(11) . ?
Cl5 C139 1.748(11) . ?
Cl6 C139 1.753(10) . ?
C139 H108 1.0000 . ?
Cl7 C140 1.801(16) . ?
Cl8 C140 1.810(16) . ?
Cl9 C140 1.774(16) . ?
C140 H109 1.0000 . ?
Cl10 C141 1.728(13) . ?
Cl11 C141 1.773(10) . ?
Cl12 C141 1.756(13) . ?
C141 H110 1.0000 . ?
Cl13 C142 1.79(2) . ?
Cl14 C142 1.78(2) . ?
Cl15 C142 1.79(2) . ?
C142 H111 1.0000 . ?
Cl16 C143 1.763(19) . ?
Cl17 C143 1.779(19) . ?
Cl18 C143 1.760(19) . ?
C143 H112 1.0000 . ?
Cl19 C144 1.717(12) . ?
Cl20 C144 1.749(13) . ?
Cl21 C144 1.775(13) . ?
C144 H113 1.0000 . ?
Cl22 C145 1.820(19) . ?
Cl23 C145 1.824(19) . ?
Cl24 C145 1.782(19) . ?
C145 H114 1.0000 . ?
Cl25 C146 1.782(19) . ?
Cl26 C146 1.803(19) . ?
Cl27 C146 1.776(19) . ?
C146 H115 1.0000 . ?
Cl28 C147 1.788(16) . ?
Cl29 C147 1.740(16) . ?
Cl30 C147 1.738(15) . ?
C147 H116 1.0000 . ?
Cl31 C148 1.804(19) . ?
Cl32 C148 1.773(19) . ?
Cl33 C148 1.795(19) . ?
C148 H117 1.0000 . ?
Cl34 C149 1.79(2) . ?
Cl35 C149 1.79(2) . ?
Cl36 C149 1.79(2) . ?
C149 H118 1.0000 . ?
O21 C150 1.420(16) . ?
O21 H119 0.8400 . ?
C150 H120 0.9800 . ?
C150 H121 0.9800 . ?
C150 H122 0.9800 . ?
O22 C151 1.394(18) . ?
O22 H123 0.8400 . ?
C151 H124 0.9800 . ?
C151 H125 0.9800 . ?
C151 H126 0.9800 . ?
O23 C152 1.333(15) . ?
O23 H127 0.8400 . ?
C152 H128 0.9800 . ?
C152 H129 0.9800 . ?
C152 H130 0.9800 . ?
O24 C153 1.466(14) . ?
O24 H131 0.8400 . ?
C153 H132 0.9800 . ?
C153 H133 0.9800 . ?
C153 H134 0.9800 . ?

loop_
_geom_torsion_atom_site_label_1
_geom_torsion_atom_site_label_2
_geom_torsion_atom_site_label_3
_geom_torsion_atom_site_label_4
_geom_torsion
_geom_torsion_site_symmetry_1
_geom_torsion_site_symmetry_2
_geom_torsion_site_symmetry_3
_geom_torsion_site_symmetry_4
_geom_torsion_publ_flag
O1 C1 C2 C7 163.2(4) . . . . ?
O2 C1 C2 C7 -17.2(5) . . . . ?
O1 C1 C2 C3 -15.6(6) . . . . ?
O2 C1 C2 C3 164.0(4) . . . . ?
C7 C2 C3 C4 1.5(5) . . . . ?
C1 C2 C3 C4 -179.7(3) . . . . ?
C2 C3 C4 C5 -2.6(5) . . . . ?
C3 C4 C5 C6 1.0(5) . . . . ?
C3 C4 C5 N1 -175.5(3) . . . . ?
C4 C5 C6 C7 1.8(5) . . . . ?
N1 C5 C6 C7 178.3(3) . . . . ?
C3 C2 C7 C6 1.4(5) . . . . ?
C1 C2 C7 C6 -177.4(3) . . . . ?
C5 C6 C7 C2 -3.0(5) . . . . ?
C4 C5 N1 C12 -131.1(3) . . . . ?
C6 C5 N1 C12 52.3(4) . . . . ?
C4 C5 N1 C8 49.7(4) . . . . ?
C6 C5 N1 C8 -126.9(3) . . . . ?
C12 N1 C8 C9 1.2(4) . . . . ?
C5 N1 C8 C9 -179.6(2) . . . . ?
N1 C8 C9 C10 -2.2(4) . . . . ?
C8 C9 C10 C11 1.2(4) . . . . ?
C8 C9 C10 C13 -178.6(2) . . . . ?
C9 C10 C11 C12 0.7(4) . . . . ?
C13 C10 C11 C12 -179.5(3) . . . . ?
C8 N1 C12 C11 0.8(4) . . . . ?
C5 N1 C12 C11 -178.4(3) . . . . ?
C10 C11 C12 N1 -1.7(4) . . . . ?
C11 C10 C13 C14 135.2(3) . . . . ?
C9 C10 C13 C14 -44.9(4) . . . . ?
C11 C10 C13 C17 -46.7(4) . . . . ?
C9 C10 C13 C17 133.1(3) . . . . ?
C17 C13 C14 C15 -0.1(4) . . . . ?
C10 C13 C14 C15 178.0(3) . . . . ?
C13 C14 C15 N2 -0.6(4) . . . . ?
C14 C15 N2 C16 0.2(4) . . . . ?
C14 C15 N2 C18 -179.2(2) . . . . ?
C15 N2 C16 C17 0.9(4) . . . . ?
C18 N2 C16 C17 -179.6(3) . . . . ?
N2 C16 C17 C13 -1.6(4) . . . . ?
C14 C13 C17 C16 1.2(4) . . . . ?
C10 C13 C17 C16 -176.8(3) . . . . ?
C15 N2 C18 C19 -104.3(3) . . . . ?
C16 N2 C18 C19 76.2(3) . . . . ?
C15 N2 C18 C23 74.5(3) . . . . ?
C16 N2 C18 C23 -105.0(3) . . . . ?
C23 C18 C19 C20 -0.5(4) . . . . ?
N2 C18 C19 C20 178.2(2) . . . . ?
C18 C19 C20 C21 0.4(4) . . . . ?
C19 C20 C21 C22 0.3(4) . . . . ?
C19 C20 C21 C24 -178.4(3) . . . . ?
C20 C21 C22 C23 -0.9(4) . . . . ?
C24 C21 C22 C23 177.7(3) . . . . ?
C19 C18 C23 C22 -0.1(4) . . . . ?
N2 C18 C23 C22 -178.8(2) . . . . ?
C21 C22 C23 C18 0.8(4) . . . . ?
C22 C21 C24 O3 -167.2(3) . . . . ?
C20 C21 C24 O3 11.5(5) . . . . ?
C22 C21 C24 O4 13.1(4) . . . . ?
C20 C21 C24 O4 -168.3(3) . . . . ?
O12 C25 C26 C27 179.5(3) . . . . ?
C30 C25 C26 C27 -0.2(5) . . . . ?
C25 C26 C27 C28 0.2(6) . . . . ?
C26 C27 C28 C29 -0.1(6) . . . . ?
C27 C28 C29 C30 0.1(5) . . . . ?
C28 C29 C30 O5 -179.7(3) . . . . ?
C28 C29 C30 C25 -0.2(5) . . . . ?
O12 C25 C30 O5 0.0(4) . . . . ?
C26 C25 C30 O5 179.8(3) . . . . ?
O12 C25 C30 C29 -179.5(3) . . . . ?
C26 C25 C30 C29 0.2(5) . . . . ?
C29 C30 O5 C31 -11.0(4) . . . . ?
C25 C30 O5 C31 169.5(3) . . . . ?
C30 O5 C31 C32 -169.8(3) . . . . ?
O5 C31 C32 O6 -75.4(4) . . . . ?
C31 C32 O6 C33 -143.1(3) . . . . ?
C32 O6 C33 C34 -167.1(3) . . . . ?
O6 C33 C34 O7 -60.1(4) . . . . ?
C33 C34 O7 C35 -174.2(3) . . . . ?
C34 O7 C35 C36 -173.2(3) . . . . ?
O7 C35 C36 O8 74.2(4) . . . . ?
C35 C36 O8 C37 -170.7(3) . . . . ?
C36 O8 C37 C38 7.0(5) . . . . ?
C36 O8 C37 C42 -173.7(3) . . . . ?
O8 C37 C38 C39 179.4(3) . . . . ?
C42 C37 C38 C39 0.0(5) . . . . ?
C37 C38 C39 C40 0.5(5) . . . . ?
C38 C39 C40 C41 -0.4(5) . . . . ?
C39 C40 C41 C42 -0.2(5) . . . . ?
C40 C41 C42 O9 -179.0(3) . . . . ?
C40 C41 C42 C37 0.7(5) . . . . ?
O8 C37 C42 O9 -0.3(4) . . . . ?
C38 C37 C42 O9 179.1(3) . . . . ?
O8 C37 C42 C41 180.0(3) . . . . ?
C38 C37 C42 C41 -0.6(5) . . . . ?
C41 C42 O9 C43 -17.0(4) . . . . ?
C37 C42 O9 C43 163.3(3) . . . . ?
C42 O9 C43 C44 -175.2(2) . . . . ?
O9 C43 C44 O10 -90.3(3) . . . . ?
C43 C44 O10 C45 178.2(3) . . . . ?
C44 O10 C45 C46 169.8(3) . . . . ?
O10 C45 C46 O11 51.0(5) . . . . ?
C45 C46 O11 C47 158.2(4) . . . . ?
C46 O11 C47 C48 153.0(4) . . . . ?
O11 C47 C48 O12 64.1(4) . . . . ?
C26 C25 O12 C48 2.4(5) . . . . ?
C30 C25 O12 C48 -177.9(3) . . . . ?
C47 C48 O12 C25 -173.9(3) . . . . ?
O20 C49 C50 C51 179.5(3) . . . . ?
C54 C49 C50 C51 -0.2(5) . . . . ?
C49 C50 C51 C52 0.1(6) . . . . ?
C50 C51 C52 C53 -0.3(6) . . . . ?
C51 C52 C53 C54 0.5(6) . . . . ?
C52 C53 C54 O13 178.3(3) . . . . ?
C52 C53 C54 C49 -0.6(5) . . . . ?
O20 C49 C54 O13 1.7(4) . . . . ?
C50 C49 C54 O13 -178.5(3) . . . . ?
O20 C49 C54 C53 -179.3(3) . . . . ?
C50 C49 C54 C53 0.5(5) . . . . ?
C53 C54 O13 C55 -2.7(4) . . . . ?
C49 C54 O13 C55 176.2(3) . . . . ?
C54 O13 C55 C56 -170.3(3) . . . . ?
O13 C55 C56 O14 -71.3(3) . . . . ?
C55 C56 O14 C57 -157.2(3) . . . . ?
C56 O14 C57 C58 -170.2(3) . . . . ?
O14 C57 C58 O15 -58.9(3) . . . . ?
C57 C58 O15 C59 -175.3(2) . . . . ?
C58 O15 C59 C60 -174.4(2) . . . . ?
O15 C59 C60 O16 78.7(3) . . . . ?
C59 C60 O16 C61 -170.4(2) . . . . ?
C60 O16 C61 C62 8.0(4) . . . . ?
C60 O16 C61 C66 -172.1(3) . . . . ?
O16 C61 C62 C63 179.6(3) . . . . ?
C66 C61 C62 C63 -0.3(4) . . . . ?
C61 C62 C63 C64 -0.6(5) . . . . ?
C62 C63 C64 C65 0.7(5) . . . . ?
C63 C64 C65 C66 0.2(5) . . . . ?
C64 C65 C66 O17 178.9(3) . . . . ?
C64 C65 C66 C61 -1.2(4) . . . . ?
O16 C61 C66 O17 1.2(4) . . . . ?
C62 C61 C66 O17 -178.9(3) . . . . ?
O16 C61 C66 C65 -178.7(3) . . . . ?
C62 C61 C66 C65 1.2(4) . . . . ?
C65 C66 O17 C67 -13.7(4) . . . . ?
C61 C66 O17 C67 166.4(3) . . . . ?
C66 O17 C67 C68 -167.7(2) . . . . ?
O17 C67 C68 O18 -70.3(3) . . . . ?
C67 C68 O18 C69 -159.9(3) . . . . ?
C68 O18 C69 C70 -168.7(3) . . . . ?
O18 C69 C70 O19 -54.7(3) . . . . ?
C69 C70 O19 C71 -175.0(2) . . . . ?
C70 O19 C71 C72 -171.1(2) . . . . ?
O19 C71 C72 O20 81.9(3) . . . . ?
C50 C49 O20 C72 5.9(5) . . . . ?
C54 C49 O20 C72 -174.4(3) . . . . ?
C71 C72 O20 C49 -172.6(3) . . . . ?
C89 B1 C73 C74 -156.0(3) . . . . ?
C97 B1 C73 C74 -40.0(4) . . . . ?
C81 B1 C73 C74 81.9(3) . . . . ?
C89 B1 C73 C78 29.2(4) . . . . ?
C97 B1 C73 C78 145.2(3) . . . . ?
C81 B1 C73 C78 -92.9(3) . . . . ?
C78 C73 C74 C75 -0.8(4) . . . . ?
B1 C73 C74 C75 -175.9(3) . . . . ?
C73 C74 C75 C76 -1.5(5) . . . . ?
C73 C74 C75 C79 -179.0(3) . . . . ?
C74 C75 C76 C77 2.1(5) . . . . ?
C79 C75 C76 C77 179.6(3) . . . . ?
C75 C76 C77 C78 -0.4(5) . . . . ?
C75 C76 C77 C80 179.2(3) . . . . ?
C76 C77 C78 C73 -2.1(5) . . . . ?
C80 C77 C78 C73 178.3(3) . . . . ?
C74 C73 C78 C77 2.6(4) . . . . ?
B1 C73 C78 C77 177.7(3) . . . . ?
C76 C75 C79 F1 -80.8(5) . . . . ?
C74 C75 C79 F1 96.7(5) . . . . ?
C76 C75 C79 F3 150.5(4) . . . . ?
C74 C75 C79 F3 -32.0(5) . . . . ?
C76 C75 C79 F2 36.7(5) . . . . ?
C74 C75 C79 F2 -145.8(4) . . . . ?
C76 C77 C80 F5 3.2(5) . . . . ?
C78 C77 C80 F5 -177.2(3) . . . . ?
C76 C77 C80 F4 -117.3(4) . . . . ?
C78 C77 C80 F4 62.3(5) . . . . ?
C76 C77 C80 F6 121.1(5) . . . . ?
C78 C77 C80 F6 -59.3(6) . . . . ?
C89 B1 C81 C82 -29.3(4) . . . . ?
C97 B1 C81 C82 -148.2(3) . . . . ?
C73 B1 C81 C82 89.9(3) . . . . ?
C89 B1 C81 C86 158.4(3) . . . . ?
C97 B1 C81 C86 39.5(4) . . . . ?
C73 B1 C81 C86 -82.4(3) . . . . ?
C86 C81 C82 C83 -2.9(4) . . . . ?
B1 C81 C82 C83 -175.5(3) . . . . ?
C81 C82 C83 C84 3.1(5) . . . . ?
C81 C82 C83 C87 -176.4(3) . . . . ?
C82 C83 C84 C85 -0.3(5) . . . . ?
C87 C83 C84 C85 179.2(3) . . . . ?
C83 C84 C85 C86 -2.6(5) . . . . ?
C83 C84 C85 C88 177.6(3) . . . . ?
C84 C85 C86 C81 2.8(5) . . . . ?
C88 C85 C86 C81 -177.4(3) . . . . ?
C82 C81 C86 C85 0.0(4) . . . . ?
B1 C81 C86 C85 172.9(3) . . . . ?
C84 C83 C87 F8 15.1(5) . . . . ?
C82 C83 C87 F8 -165.4(3) . . . . ?
C84 C83 C87 F7 136.6(4) . . . . ?
C82 C83 C87 F7 -43.9(4) . . . . ?
C84 C83 C87 F9 -105.7(4) . . . . ?
C82 C83 C87 F9 73.8(4) . . . . ?
C86 C85 C88 F10 -6.0(5) . . . . ?
C84 C85 C88 F10 173.8(3) . . . . ?
C86 C85 C88 F11 114.6(4) . . . . ?
C84 C85 C88 F11 -65.6(5) . . . . ?
C86 C85 C88 F12 -127.5(4) . . . . ?
C84 C85 C88 F12 52.3(4) . . . . ?
C97 B1 C89 C90 -79.9(3) . . . . ?
C81 B1 C89 C90 156.7(3) . . . . ?
C73 B1 C89 C90 41.2(4) . . . . ?
C97 B1 C89 C94 99.2(4) . . . . ?
C81 B1 C89 C94 -24.2(4) . . . . ?
C73 B1 C89 C94 -139.7(3) . . . . ?
C94 C89 C90 C91 3.6(5) . . . . ?
B1 C89 C90 C91 -177.2(3) . . . . ?
C89 C90 C91 C92 -0.2(6) . . . . ?
C89 C90 C91 C95 -180.0(4) . . . . ?
C90 C91 C92 C93 -3.0(7) . . . . ?
C95 C91 C92 C93 176.8(4) . . . . ?
C91 C92 C93 C94 2.6(7) . . . . ?
C91 C92 C93 C96 179.5(4) . . . . ?
C92 C93 C94 C89 1.1(6) . . . . ?
C96 C93 C94 C89 -175.9(4) . . . . ?
C90 C89 C94 C93 -4.1(5) . . . . ?
B1 C89 C94 C93 176.7(3) . . . . ?
C90 C91 C95 F13 -32.1(7) . . . . ?
C92 C91 C95 F13 148.1(5) . . . . ?
C90 C91 C95 F14 92.3(5) . . . . ?
C92 C91 C95 F14 -87.5(6) . . . . ?
C90 C91 C95 F15 -152.4(4) . . . . ?
C92 C91 C95 F15 27.8(6) . . . . ?
C94 C93 C96 F18 -166.9(5) . . . . ?
C92 C93 C96 F18 16.1(8) . . . . ?
C94 C93 C96 F17 70.9(7) . . . . ?
C92 C93 C96 F17 -106.1(6) . . . . ?
C94 C93 C96 F16 -47.7(6) . . . . ?
C92 C93 C96 F16 135.2(5) . . . . ?
C89 B1 C97 C98 85.9(3) . . . . ?
C81 B1 C97 C98 -149.8(3) . . . . ?
C73 B1 C97 C98 -33.2(4) . . . . ?
C89 B1 C97 C102 -87.0(3) . . . . ?
C81 B1 C97 C102 37.3(4) . . . . ?
C73 B1 C97 C102 153.9(3) . . . . ?
C102 C97 C98 C99 -0.2(5) . . . . ?
B1 C97 C98 C99 -173.4(3) . . . . ?
C97 C98 C99 C100 -0.1(6) . . . . ?
C97 C98 C99 C103 179.4(4) . . . . ?
C98 C99 C100 C101 0.1(6) . . . . ?
C103 C99 C100 C101 -179.4(4) . . . . ?
C99 C100 C101 C102 0.3(6) . . . . ?
C99 C100 C101 C104 178.1(3) . . . . ?
C100 C101 C102 C97 -0.7(5) . . . . ?
C104 C101 C102 C97 -178.4(3) . . . . ?
C98 C97 C102 C101 0.6(5) . . . . ?
B1 C97 C102 C101 173.8(3) . . . . ?
C100 C99 C103 F21 -8.4(8) . . . . ?
C98 C99 C103 F21 172.1(5) . . . . ?
C100 C99 C103 F20 -132.6(4) . . . . ?
C98 C99 C103 F20 47.9(6) . . . . ?
C100 C99 C103 F19 113.2(4) . . . . ?
C98 C99 C103 F19 -66.3(5) . . . . ?
C100 C101 C104 F24 157.0(4) . . . . ?
C102 C101 C104 F24 -25.3(5) . . . . ?
C100 C101 C104 F22 36.2(5) . . . . ?
C102 C101 C104 F22 -146.1(3) . . . . ?
C100 C101 C104 F23 -82.0(4) . . . . ?
C102 C101 C104 F23 95.8(4) . . . . ?
C129 B2 C105 C106 -165.4(2) . . . . ?
C113 B2 C105 C106 69.9(3) . . . . ?
C121 B2 C105 C106 -48.3(3) . . . . ?
C129 B2 C105 C110 18.5(4) . . . . ?
C113 B2 C105 C110 -106.2(3) . . . . ?
C121 B2 C105 C110 135.5(3) . . . . ?
C110 C105 C106 C107 -1.0(4) . . . . ?
B2 C105 C106 C107 -177.5(3) . . . . ?
C105 C106 C107 C108 -1.1(4) . . . . ?
C105 C106 C107 C111 -179.9(3) . . . . ?
C106 C107 C108 C109 1.8(4) . . . . ?
C111 C107 C108 C109 -179.4(3) . . . . ?
C107 C108 C109 C110 -0.5(4) . . . . ?
C107 C108 C109 C112 -177.9(3) . . . . ?
C108 C109 C110 C105 -1.7(4) . . . . ?
C112 C109 C110 C105 175.8(3) . . . . ?
C106 C105 C110 C109 2.4(4) . . . . ?
B2 C105 C110 C109 178.6(3) . . . . ?
C108 C107 C111 F27 0.5(4) . . . . ?
C106 C107 C111 F27 179.3(3) . . . . ?
C108 C107 C111 F25 -120.6(3) . . . . ?
C106 C107 C111 F25 58.3(4) . . . . ?
C108 C107 C111 F26 120.7(3) . . . . ?
C106 C107 C111 F26 -60.5(4) . . . . ?
C108 C109 C112 F28 -13.8(4) . . . . ?
C110 C109 C112 F28 168.7(3) . . . . ?
C108 C109 C112 F30 106.1(3) . . . . ?
C110 C109 C112 F30 -71.4(4) . . . . ?
C108 C109 C112 F29 -135.1(3) . . . . ?
C110 C109 C112 F29 47.4(4) . . . . ?
C129 B2 C113 C118 153.5(2) . . . . ?
C105 B2 C113 C118 -82.7(3) . . . . ?
C121 B2 C113 C118 34.3(3) . . . . ?
C129 B2 C113 C114 -31.9(4) . . . . ?
C105 B2 C113 C114 92.0(3) . . . . ?
C121 B2 C113 C114 -151.1(3) . . . . ?
C118 C113 C114 C115 -2.5(4) . . . . ?
B2 C113 C114 C115 -177.3(3) . . . . ?
C113 C114 C115 C116 1.5(4) . . . . ?
C113 C114 C115 C119 -174.9(3) . . . . ?
C114 C115 C116 C117 0.2(4) . . . . ?
C119 C115 C116 C117 176.8(3) . . . . ?
C115 C116 C117 C118 -0.9(4) . . . . ?
C115 C116 C117 C120 -178.7(3) . . . . ?
C116 C117 C118 C113 -0.1(4) . . . . ?
C120 C117 C118 C113 177.7(3) . . . . ?
C114 C113 C118 C117 1.8(4) . . . . ?
B2 C113 C118 C117 176.9(2) . . . . ?
C116 C115 C119 F33 161.2(3) . . . . ?
C114 C115 C119 F33 -22.2(4) . . . . ?
C116 C115 C119 F32 -76.8(4) . . . . ?
C114 C115 C119 F32 99.8(4) . . . . ?
C116 C115 C119 F31 41.6(4) . . . . ?
C114 C115 C119 F31 -141.9(3) . . . . ?
C116 C117 C120 F34 -11.7(4) . . . . ?
C118 C117 C120 F34 170.5(3) . . . . ?
C116 C117 C120 F36 -133.3(3) . . . . ?
C118 C117 C120 F36 49.0(4) . . . . ?
C116 C117 C120 F35 108.6(3) . . . . ?
C118 C117 C120 F35 -69.2(4) . . . . ?
C129 B2 C121 C126 87.5(3) . . . . ?
C113 B2 C121 C126 -148.5(3) . . . . ?
C105 B2 C121 C126 -33.8(4) . . . . ?
C129 B2 C121 C122 -90.5(3) . . . . ?
C113 B2 C121 C122 33.5(4) . . . . ?
C105 B2 C121 C122 148.1(3) . . . . ?
C126 C121 C122 C123 2.9(4) . . . . ?
B2 C121 C122 C123 -178.9(3) . . . . ?
C121 C122 C123 C124 -2.7(5) . . . . ?
C121 C122 C123 C127 177.1(3) . . . . ?
C122 C123 C124 C125 0.4(5) . . . . ?
C127 C123 C124 C125 -179.4(3) . . . . ?
C123 C124 C125 C126 1.5(5) . . . . ?
C123 C124 C125 C128 179.1(3) . . . . ?
C124 C125 C126 C121 -1.2(5) . . . . ?
C128 C125 C126 C121 -178.9(3) . . . . ?
C122 C121 C126 C125 -1.0(4) . . . . ?
B2 C121 C126 C125 -179.2(3) . . . . ?
C124 C123 C127 F37 145.5(3) . . . . ?
C122 C123 C127 F37 -34.3(4) . . . . ?
C124 C123 C127 F39 23.9(4) . . . . ?
C122 C123 C127 F39 -155.9(3) . . . . ?
C124 C123 C127 F38 -95.5(4) . . . . ?
C122 C123 C127 F38 84.7(4) . . . . ?
C124 C125 C128 F40 10.0(5) . . . . ?
C126 C125 C128 F40 -172.3(3) . . . . ?
C124 C125 C128 F42 131.2(3) . . . . ?
C126 C125 C128 F42 -51.1(4) . . . . ?
C124 C125 C128 F41 -113.3(4) . . . . ?
C126 C125 C128 F41 64.4(4) . . . . ?
C113 B2 C129 C130 161.0(3) . . . . ?
C105 B2 C129 C130 41.4(4) . . . . ?
C121 B2 C129 C130 -77.3(3) . . . . ?
C113 B2 C129 C134 -24.2(4) . . . . ?
C105 B2 C129 C134 -143.8(3) . . . . ?
C121 B2 C129 C134 97.6(3) . . . . ?
C134 C129 C130 C131 3.1(4) . . . . ?
B2 C129 C130 C131 178.3(3) . . . . ?
C129 C130 C131 C132 -1.1(5) . . . . ?
C129 C130 C131 C135 178.9(4) . . . . ?
C130 C131 C132 C133 -1.2(5) . . . . ?
C135 C131 C132 C133 178.8(4) . . . . ?
C131 C132 C133 C134 1.4(5) . . . . ?
C131 C132 C133 C136 -178.6(5) . . . . ?
C131 C132 C133 C137 179.8(6) . . . . ?
C132 C133 C134 C129 0.8(5) . . . . ?
C136 C133 C134 C129 -179.2(5) . . . . ?
C137 C133 C134 C129 -177.7(5) . . . . ?
C130 C129 C134 C133 -3.0(4) . . . . ?
B2 C129 C134 C133 -178.1(3) . . . . ?
C130 C131 C135 F45 175.8(4) . . . . ?
C132 C131 C135 F45 -4.2(7) . . . . ?
C130 C131 C135 F44 -58.1(6) . . . . ?
C132 C131 C135 F44 121.8(4) . . . . ?
C130 C131 C135 F43 54.5(5) . . . . ?
C132 C131 C135 F43 -125.5(4) . . . . ?
C132 C133 C136 F48 -19.5(9) . . . . ?
C134 C133 C136 F48 160.6(6) . . . . ?
C132 C133 C136 F47 -140.2(6) . . . . ?
C134 C133 C136 F47 39.8(9) . . . . ?
C132 C133 C136 F46 100.5(8) . . . . ?
C134 C133 C136 F46 -79.5(9) . . . . ?
C132 C133 C137 F50 -63.1(10) . . . . ?
C134 C133 C137 F50 115.4(8) . . . . ?
C132 C133 C137 F49 173.8(10) . . . . ?
C134 C133 C137 F49 -7.7(13) . . . . ?
C132 C133 C137 F51 53.9(12) . . . . ?
C134 C133 C137 F51 -127.6(10) . . . . ?
